data_4135511
loop_
_publ_author_name
'Gong, Wei'
'Arman, Hadi'
'Chen, Zhijie'
'Xie, Yi'
'Son, Florencia A.'
'Cui, Hui'
'Chen, Xinfa'
'Shi, Yanshu'
'Liu, Yan'
'Chen, Banglin'
'Farha, Omar K.'
'Cui, Yong'

_publ_section_title
;
 Highly Specific Coordination-Driven Self-Assembly of 2D Heterometallic
 Metal-Organic Frameworks with Unprecedented Johnson-type
 (<i>J</i><sub>51</sub>) Nonanuclear Zr-Oxocarboxylate Clusters.
;
_journal_issue 2
_journal_name_full 'Journal of the American Chemical Society'
_journal_page_first 657
_journal_page_last 663
_journal_paper_doi 10.1021/jacs.0c11881
_journal_volume 143
_journal_year 2021
_chemical_formula_moiety 'C66 H54 Br6 N6 O20 Pd3 Zr6, Br6 Pd2'
_chemical_formula_sum 'C66 H54 Br12 N6 O20 Pd5 Zr6'
_chemical_formula_weight 3289.39
_space_group_crystal_system triclinic
_space_group_IT_number 2
_space_group_name_Hall '-P 1'
_space_group_name_H-M_alt 'P -1'
_atom_sites_solution_hydrogens geom
_atom_sites_solution_primary dual
_audit_creation_date 2020-11-03
_audit_creation_method
;
Olex2 1.3-ac4
(compiled 2019.10.09 svn.r3662 for Rigaku Oxford Diffraction, GUI svn.r5959)
;
_cell_angle_alpha 76.234(2)
_cell_angle_beta 79.8840(10)
_cell_angle_gamma 68.246(2)
_cell_formula_units_Z 2
_cell_length_a 15.1229(3)
_cell_length_b 20.0995(4)
_cell_length_c 25.5356(4)
_cell_measurement_reflns_used 32283
_cell_measurement_temperature 100.00(10)
_cell_measurement_theta_max 75.2780
_cell_measurement_theta_min 2.7220
_cell_volume 6969.0(2)
_computing_cell_refinement 'CrysAlisPro 1.171.40.63a (Rigaku OD, 2019)'
_computing_data_collection 'CrysAlisPro 1.171.40.63a (Rigaku OD, 2019)'
_computing_data_reduction 'CrysAlisPro 1.171.40.63a (Rigaku OD, 2019)'
_computing_molecular_graphics 'Olex2 1.3-ac4 (Dolomanov et al., 2009)'
_computing_publication_material 'Olex2 1.3-ac4 (Dolomanov et al., 2009)'
_computing_structure_refinement 'ShelXL 2018/3 (Sheldrick, 2015)'
_computing_structure_solution 'SHELXT 2018/2 (Sheldrick, 2018)'
_diffrn_ambient_environment N~2~
_diffrn_ambient_temperature 100.00(10)
_diffrn_detector 'Hybrid Pixel Array Detector'
_diffrn_detector_area_resol_mean 10.0000
_diffrn_detector_type HyPix
_diffrn_measured_fraction_theta_full 0.988
_diffrn_measured_fraction_theta_max 0.988
_diffrn_measurement_details
;
List of Runs (angles in degrees, time in seconds):

  # Type    Start    End  Width  t~exp~   \w     \q     \k     \f   Frames
--------------------------------------------------------------------------
  1  \w    -30.00  29.00   0.50    0.85    --  -46.37  19.00   0.00  118
  2  \w    -30.00  29.00   0.50    0.85    --  -46.37  19.00-120.00  118
  3  \w    -51.00 -16.00   0.50    3.40    --  -88.50  45.00  30.00   70
  4  \w    -51.00 -16.00   0.50    3.40    --  -88.50  45.00 -30.00   70
  5  \w    -51.00 -16.00   0.50    3.40    --  -88.50  45.00   0.00   70
  6  \w    -51.00 -16.00   0.50    3.40    --  -88.50  45.00  60.00   70
  7  \w    -51.00 -16.00   0.50    3.40    --  -88.50  45.00 150.00   70
  8  \w    -85.00 -12.00   0.50    0.85    --  -46.37 124.00  39.00  146
  9  \w     83.00 118.00   0.50    0.85    --   46.37  57.00  30.00   70
 10  \w     96.00 178.00   0.50    3.40    --  106.69 124.00  39.00  164
 11  \w     89.00 178.00   0.50    3.40    --  106.69  15.00 -30.00  178
 12  \w     95.00 178.00   0.50    3.40    --  106.69 125.00-180.00  166
 13  \w     91.00 178.00   0.50    3.40    --  106.69  30.00 -30.00  174
 14  \w     92.00 178.00   0.50    3.40    --  106.69  45.00-150.00  172
 15  \w     92.00 178.00   0.50    3.40    --  106.69  45.00-180.00  172
 16  \w     80.00 168.00   0.50    3.40    --  106.69 147.00-155.00  176
 17  \w     34.00  71.00   0.50    3.40    --  106.69 -61.00-150.00   74
 18  \w     34.00  71.00   0.50    3.40    --  106.69 -61.00-180.00   74
 19  \w     34.00 111.00   0.50    3.40    --  106.69-125.00 -90.00  154
 20  \w     45.00 126.00   0.50    3.40    --  106.69-144.00  48.58  162
 21  \w     46.00 107.00   0.50    0.85    --   46.37-147.00 155.00  122
 22  \w     46.00 128.00   0.50    3.40    --  106.69-147.00 155.00  164
 23  \w     34.00  71.00   0.50    3.40    --  106.69 -61.00 150.00   74
 24  \w     34.00 109.00   0.50    3.40    --  106.69-117.00 170.41  150
 25  \w     34.00  71.00   0.50    3.40    --  106.69 -61.00 120.00   74
 26  \w   -102.00 -24.00   0.50    0.85    --  -46.37 147.00-155.00  156
 27  \w   -101.00 -24.00   0.50    3.40    --  -88.50 147.00-155.00  154
 28  \w    -51.00 -16.00   0.50    3.40    --  -88.50  45.00-180.00   70
 29  \w   -118.00 -83.00   0.50    0.85    --  -46.37 -57.00-120.00   70
 30  \w   -118.00 -83.00   0.50    0.85    --  -46.37 -57.00-150.00   70
 31  \w   -118.00 -32.00   0.50    0.85    --  -46.37 -49.00-102.78  172
 32  \w   -118.00 -87.00   0.50    0.85    --  -46.37-125.00   0.00   62
 33  \w   -118.00 -87.00   0.50    0.85    --  -46.37-125.00  90.00   62
 34  \w   -118.00 -58.00   0.50    0.85    --  -46.37-147.00 155.00  120
 35  \w   -118.00 -83.00   0.50    0.85    --  -46.37 -57.00  90.00   70
 36  \w   -118.00 -83.00   0.50    0.85    --  -46.37 -57.00 120.00   70
 37  \w   -151.00 -58.00   0.50    3.40    --  -88.50-147.00 155.00  186
 38  \w   -160.00 -74.00   0.50    3.40    --  -88.50-124.00 -40.00  172
 39  \w   -118.00 -87.00   0.50    0.85    --  -46.37-125.00-150.00   62
 40  \w   -118.00 -87.00   0.50    0.85    --  -46.37-125.00-180.00   62
 41  \w   -160.00 -91.00   0.50    3.40    --  -88.50 -61.00-120.00  138
 42  \w   -161.00 -74.00   0.50    3.40    --  -88.50 -45.00  20.59  174
 43  \w   -160.00-101.00   0.50    3.40    --  -88.50 -77.00 -30.00  118
 44  \w   -160.00-101.00   0.50    3.40    --  -88.50 -77.00 -90.00  118
;
_diffrn_measurement_device 'four-circle diffractometer'
_diffrn_measurement_device_type 'XtaLAB Synergy, Dualflex, HyPix'
_diffrn_measurement_method '\w scans'
_diffrn_orient_matrix_type 'CrysAlisPro convention (1999,Acta A55,543-557)'
_diffrn_orient_matrix_UB_11 -0.0112417000
_diffrn_orient_matrix_UB_12 -0.0089664000
_diffrn_orient_matrix_UB_13 0.0621688000
_diffrn_orient_matrix_UB_21 0.1082820000
_diffrn_orient_matrix_UB_22 -0.0174373000
_diffrn_orient_matrix_UB_23 -0.0005608000
_diffrn_orient_matrix_UB_31 -0.0170999000
_diffrn_orient_matrix_UB_32 0.0817198000
_diffrn_orient_matrix_UB_33 -0.0054321000
_diffrn_radiation_monochromator mirror
_diffrn_radiation_probe x-ray
_diffrn_radiation_type 'Cu K\a'
_diffrn_radiation_wavelength 1.54184
_diffrn_reflns_av_R_equivalents 0.0599
_diffrn_reflns_av_unetI/netI 0.0373
_diffrn_reflns_Laue_measured_fraction_full 0.988
_diffrn_reflns_Laue_measured_fraction_max 0.988
_diffrn_reflns_limit_h_max 17
_diffrn_reflns_limit_h_min -17
_diffrn_reflns_limit_k_max 23
_diffrn_reflns_limit_k_min -19
_diffrn_reflns_limit_l_max 30
_diffrn_reflns_limit_l_min -30
_diffrn_reflns_number 112667
_diffrn_reflns_point_group_measured_fraction_full 0.988
_diffrn_reflns_point_group_measured_fraction_max 0.988
_diffrn_reflns_theta_full 64.994
_diffrn_reflns_theta_max 64.994
_diffrn_reflns_theta_min 2.717
_diffrn_source 'micro-focus sealed X-ray tube'
_diffrn_source_type 'PhotonJet (Cu) X-ray Source'
_exptl_absorpt_coefficient_mu 12.986
_exptl_absorpt_correction_T_max 1.00000
_exptl_absorpt_correction_T_min 0.53860
_exptl_absorpt_correction_type multi-scan
_exptl_absorpt_process_details
;
CrysAlisPro 1.171.40.63a (Rigaku Oxford Diffraction, 2019)
Empirical absorption correction using spherical harmonics,
 implemented in SCALE3 ABSPACK scaling algorithm.
;
_exptl_crystal_colour 'clear colourless'
_exptl_crystal_colour_lustre clear
_exptl_crystal_colour_primary colourless
_exptl_crystal_density_diffrn 1.568
_exptl_crystal_description plate
_exptl_crystal_F_000 3084
_exptl_crystal_size_max 0.298
_exptl_crystal_size_mid 0.123
_exptl_crystal_size_min 0.043
_refine_diff_density_max 3.068
_refine_diff_density_min -1.825
_refine_diff_density_rms 0.230
_refine_ls_extinction_method none
_refine_ls_goodness_of_fit_ref 1.162
_refine_ls_hydrogen_treatment constr
_refine_ls_matrix_type full
_refine_ls_number_parameters 1003
_refine_ls_number_reflns 23450
_refine_ls_number_restraints 1
_refine_ls_restrained_S_all 1.162
_refine_ls_R_factor_all 0.0946
_refine_ls_R_factor_gt 0.0867
_refine_ls_shift/su_max 0.001
_refine_ls_shift/su_mean 0.000
_refine_ls_structure_factor_coef Fsqd
_refine_ls_weighting_details 'w=1/[\s^2^(Fo^2^)+(0.0100P)^2^+160.0000P] where P=(Fo^2^+2Fc^2^)/3'
_refine_ls_weighting_scheme calc
_refine_ls_wR_factor_gt 0.1904
_refine_ls_wR_factor_ref 0.1941
_reflns_Friedel_coverage 0.000
_reflns_number_gt 19500
_reflns_number_total 23450
_reflns_threshold_expression 'I > 2\s(I)'
_cod_data_source_file ja0c11881_si_005.cif
_cod_data_source_block Pd-cage
_cod_depositor_comments 'Adding full bibliography for 4135507--4135511.cif.'
_cod_database_code 4135511
_shelx_shelxl_version_number 2018/3
_chemical_oxdiff_formula 'Pd C  H O N Zr Br Cl'
_shelx_space_group_comment
;
The symmetry employed for this shelxl refinement is uniquely defined
by the following loop, which should always be used as a source of
symmetry information in preference to the above space-group names.
They are only intended as comments.
;
_reflns_odcompleteness_completeness 98.63
_reflns_odcompleteness_iscentric 1
_reflns_odcompleteness_theta 66.97
_olex2_refinement_description
;
1. Fixed Uiso
 At 1.2 times of:
  All C(H) groups
2. Restrained distances
 C15-C18
 1.45 with sigma of 0.02
3. Uiso/Uaniso restraints and constraints
Uanis(C61) = Uanis(C57) = Uanis(C58) = Uanis(C59) = Uanis(C60)
4.a Aromatic/amide H refined with riding coordinates:
 C2(H2), C8(H8), C10(H10), C28(H28), C1(H1), C47(H47), C20(H20), C5(H5),
 C25(H25), C44(H44), C17(H17), C26(H26), C65(H65), C4(H4), C35(H35), C51(H51),
 C48(H48), C34(H34), C19(H19), C7(H7), C23(H23), C29(H29), C38(H38), C16(H16),
 C11(H11), C32(H32), C45(H45), C14(H14), C64(H64), C50(H50), C56(H56), C46(H46),
  C13(H13), C31(H31), C52(H52), C49(H49), C22(H22), C63(H63), C42(H42),
 C43(H43), C40(H40), C39(H39), C66(H66), C62(H62), C37(H37), C53(H53), C54(H54),
  C55(H55), C41(H41), C61(H61), C60(H60), C59(H59), C58(H58), C57(H57)
4.b Fitted pentagon refined as free rotating group:
 C61(C60,C59,C58,C57)
;
_smtbx_masks_void_probe_radius 1.2
_smtbx_masks_void_truncation_radius 1.2
_olex2_exptl_crystal_mounting_method 'nylon loop'
_olex2_submission_special_instructions 'No special instructions were received'
_oxdiff_exptl_absorpt_empirical_details
;
Empirical correction (ABSPACK) includes:
- Absorption correction using spherical harmonics
- Frame scaling
;
_oxdiff_exptl_absorpt_empirical_full_max 1.467
_oxdiff_exptl_absorpt_empirical_full_min 0.677

loop_
_space_group_symop_operation_xyz
'x, y, z'
'-x, -y, -z'

loop_
_atom_site_label
_atom_site_type_symbol
_atom_site_fract_x
_atom_site_fract_y
_atom_site_fract_z
_atom_site_U_iso_or_equiv
_atom_site_adp_type
_atom_site_occupancy
_atom_site_site_symmetry_order
_atom_site_calc_flag
_atom_site_refinement_flags_posn
_atom_site_refinement_flags_adp
_atom_site_refinement_flags_occupancy
_atom_site_disorder_assembly
_atom_site_disorder_group
Pd1 Pd 0.76116(7) 0.03720(5) 0.49897(4) 0.0461(2) Uani 1 1 d . . . . .
Pd2 Pd 0.44393(7) 0.29159(5) 0.51045(4) 0.0480(2) Uani 1 1 d . . . . .
Pd3 Pd 0.69367(7) 0.28751(6) 0.60664(4) 0.0586(3) Uani 1 1 d . . . . .
Pd5 Pd 0.37233(8) 0.85463(7) 0.09176(5) 0.0639(3) Uani 1 1 d . . . . .
Zr3 Zr 0.53284(8) -0.07048(6) 0.83827(4) 0.0486(3) Uani 1 1 d . . . . .
Zr2 Zr 0.33794(8) 0.07955(7) 0.84935(4) 0.0499(3) Uani 1 1 d . . . . .
Pd4 Pd 0.50590(8) 0.67191(6) 0.12183(5) 0.0653(3) Uani 1 1 d . . . . .
Zr1 Zr 0.33757(8) -0.04291(7) 0.78030(5) 0.0560(3) Uani 1 1 d . . . . .
Zr6 Zr 0.98930(8) 0.36125(6) 0.27371(5) 0.0580(3) Uani 1 1 d . . . . .
Zr4 Zr 0.80510(9) 0.37971(6) 0.20942(5) 0.0600(4) Uani 1 1 d . . . . .
Zr5 Zr 0.79568(9) 0.51212(6) 0.27192(6) 0.0695(4) Uani 1 1 d . . . . .
Br1 Br 0.84891(10) 0.07064(8) 0.55284(6) 0.0560(4) Uani 1 1 d . . . . .
Br3 Br 0.60273(10) 0.20230(8) 0.52060(6) 0.0602(4) Uani 1 1 d . . . . .
Br2 Br 0.68723(13) -0.01046(10) 0.44587(6) 0.0693(4) Uani 1 1 d . . . . .
Br11 Br 0.41027(12) 0.95736(9) 0.03620(6) 0.0673(4) Uani 1 1 d . . . . .
Br5 Br 0.53435(12) 0.37566(9) 0.59171(7) 0.0718(5) Uani 1 1 d . . . . .
Br10 Br 0.33983(12) 0.74508(10) 0.14337(7) 0.0764(5) Uani 1 1 d . . . . .
Br4 Br 0.28400(12) 0.37920(10) 0.49786(8) 0.0771(5) Uani 1 1 d . . . . .
Br9 Br 0.50967(13) 0.77094(10) 0.04674(7) 0.0793(5) Uani 1 1 d . . . . .
Br12 Br 0.24086(13) 0.93022(11) 0.14348(8) 0.0838(5) Uani 1 1 d . . . . .
Br6 Br 0.85159(15) 0.22108(14) 0.63248(10) 0.1068(7) Uani 1 1 d . . . . .
Br8 Br 0.49496(17) 0.57722(13) 0.19852(11) 0.1274(11) Uani 1 1 d . . . . .
Br7 Br 0.67123(19) 0.61113(14) 0.09682(12) 0.1395(12) Uani 1 1 d . . . . .
O17 O 0.8411(6) 0.3994(5) 0.2776(4) 0.056(2) Uani 1 1 d . . . . .
O4 O 0.8355(7) 0.2718(5) 0.2618(4) 0.054(2) Uani 1 1 d . . . . .
O13 O 0.4210(6) 0.0095(5) 0.7968(3) 0.048(2) Uani 1 1 d . . . . .
O5 O 0.2857(6) 0.0635(6) 0.7257(4) 0.055(2) Uani 1 1 d . . . . .
O16 O 0.4353(7) -0.1232(5) 0.8319(3) 0.058(2) Uani 1 1 d . . . . .
O10 O 0.4585(6) 0.1197(5) 0.8243(3) 0.050(2) Uani 1 1 d . . . . .
O19 O 0.7739(7) 0.4944(5) 0.1972(5) 0.079(4) Uani 1 1 d . . . . .
O3 O 0.9611(7) 0.2581(4) 0.3045(4) 0.052(2) Uani 1 1 d . . . . .
O9 O 0.5850(6) 0.0216(5) 0.8098(3) 0.049(2) Uani 1 1 d . . . . .
O14 O 0.4342(6) -0.0124(5) 0.8971(3) 0.058(2) Uani 1 1 d . . . . .
O15 O 0.2577(6) 0.0156(5) 0.8426(3) 0.057(2) Uani 1 1 d . . . . .
O18 O 0.9467(7) 0.4768(5) 0.2551(4) 0.071(3) Uani 1 1 d . . . . .
O2 O 0.5840(6) -0.0886(5) 0.7550(3) 0.052(2) Uani 1 1 d . . . . .
O6 O 0.2930(6) 0.1444(5) 0.7697(4) 0.056(2) Uani 1 1 d . . . . .
O7 O 0.6665(6) 0.3994(5) 0.2628(4) 0.061(3) Uani 1 1 d . . . . .
O11 O 0.9466(7) 0.3704(5) 0.3600(4) 0.061(3) Uani 1 1 d . . . . .
O1 O 0.4537(7) -0.0601(6) 0.7132(4) 0.060(3) Uani 1 1 d . . . . .
O20 O 0.9550(7) 0.3554(5) 0.1993(4) 0.066(3) Uani 1 1 d . . . . .
N4 N 0.4977(7) 0.3443(6) 0.4417(4) 0.050(3) Uani 1 1 d . . . . .
N3 N 0.3937(8) 0.2359(6) 0.5791(4) 0.051(3) Uani 1 1 d . . . . .
O8 O 0.6612(7) 0.4876(5) 0.3046(4) 0.070(3) Uani 1 1 d . . . . .
O12 O 0.8228(7) 0.4751(5) 0.3580(4) 0.065(3) Uani 1 1 d . . . . .
N2 N 0.8120(7) 0.0937(6) 0.4300(4) 0.049(3) Uani 1 1 d . . . . .
N6 N 0.7497(8) 0.3340(7) 0.5350(5) 0.063(3) Uani 1 1 d . . . . .
N1 N 0.6966(7) -0.0059(6) 0.5679(4) 0.051(3) Uani 1 1 d . . . . .
N5 N 0.6443(8) 0.2267(6) 0.6724(5) 0.055(3) Uani 1 1 d . . . . .
C12 C 0.8898(10) 0.2430(7) 0.2992(5) 0.051(3) Uani 1 1 d . . . . .
C9 C 0.8652(9) 0.1866(7) 0.3457(5) 0.051(3) Uani 1 1 d . . . . .
C2 C 0.5477(10) -0.0032(8) 0.6187(5) 0.055(3) Uani 1 1 d . . . . .
H2 H 0.481256 0.013402 0.621022 0.066 Uiso 1 1 calc R U . . .
C8 C 0.9309(9) 0.1374(7) 0.3776(5) 0.046(3) Uani 1 1 d . . . . .
H8 H 0.994039 0.135888 0.371738 0.055 Uiso 1 1 calc R U . . .
C10 C 0.7734(9) 0.1880(7) 0.3555(5) 0.051(3) Uani 1 1 d . . . . .
H10 H 0.728097 0.220419 0.332540 0.061 Uiso 1 1 calc R U . . .
C28 C 0.5528(9) 0.2104(7) 0.7573(5) 0.051(3) Uani 1 1 d . . . . .
H28 H 0.510583 0.230534 0.785156 0.061 Uiso 1 1 calc R U . . .
C1 C 0.5982(9) 0.0195(9) 0.5723(5) 0.056(4) Uani 1 1 d . . . . .
H1 H 0.565841 0.052192 0.543669 0.067 Uiso 1 1 calc R U . . .
C18 C 0.2972(9) 0.1197(9) 0.7276(5) 0.059(4) Uani 1 1 d D . . . .
C47 C 0.6784(10) -0.1052(8) 0.8877(5) 0.057(4) Uani 1 1 d . . . . .
H47 H 0.698407 -0.068343 0.891729 0.069 Uiso 1 1 calc R U . . .
C15 C 0.3291(9) 0.1627(8) 0.6751(5) 0.050(3) Uani 1 1 d D . . . .
C20 C 0.5508(10) 0.3523(8) 0.3470(6) 0.057(4) Uani 1 1 d . . . . .
H20 H 0.558326 0.335855 0.314839 0.069 Uiso 1 1 calc R U . . .
C5 C 0.7431(9) -0.0515(7) 0.6090(5) 0.052(3) Uani 1 1 d . . . . .
H5 H 0.809612 -0.068562 0.605556 0.062 Uiso 1 1 calc R U . . .
C25 C 0.6709(10) 0.1568(8) 0.6727(6) 0.058(4) Uani 1 1 d . . . . .
H25 H 0.710594 0.138221 0.643466 0.069 Uiso 1 1 calc R U . . .
C27 C 0.5809(8) 0.1372(7) 0.7588(5) 0.044(3) Uani 1 1 d . . . . .
C30 C 0.5400(9) 0.0882(8) 0.8004(5) 0.049(3) Uani 1 1 d . . . . .
C44 C 0.3189(9) 0.1327(8) 0.9304(5) 0.059(4) Uani 1 1 d . . . . .
H44 H 0.373291 0.118456 0.948404 0.070 Uiso 1 1 calc R U . . .
C3 C 0.5937(9) -0.0496(7) 0.6609(5) 0.048(3) Uani 1 1 d . . . . .
C17 C 0.4094(11) 0.2438(8) 0.6268(6) 0.059(4) Uani 1 1 d . . . . .
H17 H 0.442844 0.274348 0.626963 0.071 Uiso 1 1 calc R U . . .
C26 C 0.6418(9) 0.1096(8) 0.7152(5) 0.055(3) Uani 1 1 d . . . . .
H26 H 0.662683 0.060040 0.714645 0.066 Uiso 1 1 calc R U . . .
C65 C 1.1509(10) 0.2646(9) 0.2584(8) 0.076(5) Uani 1 1 d . . . . .
H65 H 1.154009 0.222511 0.247825 0.092 Uiso 1 1 calc R U . . .
C4 C 0.6939(10) -0.0743(7) 0.6571(5) 0.053(3) Uani 1 1 d . . . . .
H4 H 0.726838 -0.105219 0.686141 0.064 Uiso 1 1 calc R U . . .
C35 C 0.7321(9) 0.4045(8) 0.5191(7) 0.065(4) Uani 1 1 d . . . . .
H35 H 0.694959 0.436355 0.542013 0.077 Uiso 1 1 calc R U . . .
C51 C 0.6129(9) -0.1345(9) 0.9226(6) 0.064(4) Uani 1 1 d . . . . .
H51 H 0.581900 -0.119585 0.954820 0.077 Uiso 1 1 calc R U . . .
C21 C 0.5848(9) 0.4053(8) 0.3497(6) 0.058(4) Uani 1 1 d . . . . .
C48 C 0.7064(10) -0.1451(8) 0.8454(6) 0.059(4) Uani 1 1 d . . . . .
H48 H 0.750372 -0.138771 0.815959 0.071 Uiso 1 1 calc R U . . .
C34 C 0.7691(10) 0.4320(8) 0.4675(6) 0.063(4) Uani 1 1 d . . . . .
H34 H 0.752156 0.482024 0.454789 0.076 Uiso 1 1 calc R U . . .
C19 C 0.5039(11) 0.3231(8) 0.3947(6) 0.061(4) Uani 1 1 d . . . . .
H19 H 0.476921 0.288830 0.393541 0.073 Uiso 1 1 calc R U . . .
C24 C 0.6438(10) 0.4339(7) 0.3019(7) 0.062(4) Uani 1 1 d . . . . .
C7 C 0.9036(9) 0.0894(7) 0.4188(5) 0.052(3) Uani 1 1 d . . . . .
H7 H 0.949603 0.053086 0.439430 0.062 Uiso 1 1 calc R U . . .
C23 C 0.5318(11) 0.3963(8) 0.4430(6) 0.064(4) Uani 1 1 d . . . . .
H23 H 0.526136 0.411082 0.475638 0.077 Uiso 1 1 calc R U . . .
C29 C 0.5861(9) 0.2550(8) 0.7148(6) 0.057(4) Uani 1 1 d . . . . .
H29 H 0.568799 0.304394 0.715127 0.069 Uiso 1 1 calc R U . . .
C38 C 0.3137(13) -0.1355(12) 0.7398(8) 0.086(6) Uani 1 1 d . . . . .
H38 H 0.366428 -0.166421 0.722193 0.103 Uiso 1 1 calc R U . . .
C16 C 0.3786(11) 0.2091(8) 0.6750(5) 0.058(4) Uani 1 1 d . . . . .
H16 H 0.390426 0.216220 0.707467 0.070 Uiso 1 1 calc R U . . .
C11 C 0.7473(9) 0.1420(7) 0.3987(5) 0.049(3) Uani 1 1 d . . . . .
H11 H 0.683740 0.144784 0.406110 0.059 Uiso 1 1 calc R U . . .
C32 C 0.8520(10) 0.3117(8) 0.4545(6) 0.065(4) Uani 1 1 d . . . . .
H32 H 0.896053 0.279286 0.433846 0.078 Uiso 1 1 calc R U . . .
C33 C 0.8300(10) 0.3842(8) 0.4367(6) 0.060(4) Uani 1 1 d . . . . .
C45 C 0.2895(10) 0.1919(8) 0.8891(6) 0.061(4) Uani 1 1 d . . . . .
H45 H 0.321701 0.224784 0.875271 0.073 Uiso 1 1 calc R U . . .
C14 C 0.3138(11) 0.1539(10) 0.6255(5) 0.068(4) Uani 1 1 d . . . . .
H14 H 0.281781 0.123080 0.623665 0.081 Uiso 1 1 calc R U . . .
C6 C 0.5402(9) -0.0690(7) 0.7141(5) 0.049(3) Uani 1 1 d . . . . .
C64 C 1.1417(10) 0.2751(9) 0.3108(7) 0.072(5) Uani 1 1 d . . . . .
H64 H 1.136903 0.240763 0.341771 0.086 Uiso 1 1 calc R U . . .
C50 C 0.6006(11) -0.1891(8) 0.9022(7) 0.065(4) Uani 1 1 d . . . . .
H50 H 0.560945 -0.215882 0.918084 0.078 Uiso 1 1 calc R U . . .
C56 C 0.6950(14) 0.4112(11) 0.1398(7) 0.087(6) Uani 1 1 d . . . . .
H56 H 0.639678 0.451380 0.143020 0.104 Uiso 1 1 calc R U . . .
C46 C 0.2086(11) 0.1964(8) 0.8711(6) 0.063(4) Uani 1 1 d . . . . .
H46 H 0.176151 0.231282 0.843324 0.076 Uiso 1 1 calc R U . . .
C13 C 0.3482(13) 0.1930(10) 0.5779(6) 0.073(5) Uani 1 1 d . . . . .
H13 H 0.337801 0.187725 0.544479 0.087 Uiso 1 1 calc R U . . .
C31 C 0.8079(10) 0.2848(8) 0.5047(7) 0.071(5) Uani 1 1 d . . . . .
H31 H 0.818594 0.235154 0.516370 0.086 Uiso 1 1 calc R U . . .
C52 C 0.7072(11) 0.3402(11) 0.1636(6) 0.077(5) Uani 1 1 d . . . . .
H52 H 0.660919 0.322589 0.184649 0.093 Uiso 1 1 calc R U . . .
C49 C 0.6591(10) -0.1955(8) 0.8537(6) 0.058(4) Uani 1 1 d . . . . .
H49 H 0.665515 -0.227349 0.831046 0.069 Uiso 1 1 calc R U . . .
C22 C 0.5748(10) 0.4286(8) 0.3976(6) 0.062(4) Uani 1 1 d . . . . .
H22 H 0.596936 0.465436 0.399207 0.074 Uiso 1 1 calc R U . . .
C63 C 1.1406(10) 0.3479(10) 0.3102(8) 0.078(5) Uani 1 1 d . . . . .
H63 H 1.133845 0.369560 0.339700 0.093 Uiso 1 1 calc R U . . .
C42 C 0.1831(9) 0.1369(8) 0.9033(6) 0.064(4) Uani 1 1 d . . . . .
H42 H 0.130185 0.125386 0.900507 0.077 Uiso 1 1 calc R U . . .
C43 C 0.2518(11) 0.0989(8) 0.9397(5) 0.068(5) Uani 1 1 d . . . . .
H43 H 0.252268 0.057731 0.965882 0.082 Uiso 1 1 calc R U . . .
C40 C 0.2034(14) -0.0947(13) 0.8048(7) 0.087(6) Uani 1 1 d . . . . .
H40 H 0.168429 -0.090451 0.838420 0.104 Uiso 1 1 calc R U . . .
C36 C 0.8676(10) 0.4132(8) 0.3803(6) 0.058(4) Uani 1 1 d . . . . .
C39 C 0.2821(16) -0.1512(12) 0.7947(7) 0.089(6) Uani 1 1 d . . . . .
H39 H 0.310323 -0.192939 0.819567 0.107 Uiso 1 1 calc R U . . .
C66 C 1.1547(11) 0.3294(11) 0.2240(8) 0.091(7) Uani 1 1 d . . . . .
H66 H 1.158517 0.338612 0.186361 0.109 Uiso 1 1 calc R U . . .
C62 C 1.1519(10) 0.3776(9) 0.2558(9) 0.086(6) Uani 1 1 d . . . . .
H62 H 1.156939 0.423423 0.242322 0.103 Uiso 1 1 calc R U . . .
C37 C 0.2561(12) -0.0680(10) 0.7154(7) 0.077(5) Uani 1 1 d . . . . .
H37 H 0.263080 -0.043707 0.679944 0.092 Uiso 1 1 calc R U . . .
C53 C 0.8024(11) 0.2992(9) 0.1502(6) 0.066(4) Uani 1 1 d . . . . .
H53 H 0.831429 0.249434 0.162264 0.080 Uiso 1 1 calc R U . . .
C54 C 0.8449(13) 0.3434(9) 0.1172(6) 0.078(5) Uani 1 1 d . . . . .
H54 H 0.907820 0.329659 0.101659 0.093 Uiso 1 1 calc R U . . .
C55 C 0.7794(16) 0.4120(12) 0.1106(7) 0.096(6) Uani 1 1 d . . . . .
H55 H 0.790387 0.453179 0.089308 0.115 Uiso 1 1 calc R U . . .
C41 C 0.1827(13) -0.0441(12) 0.7577(9) 0.094(6) Uani 1 1 d . . . . .
H41 H 0.129709 -0.001464 0.753899 0.113 Uiso 1 1 calc R U . . .
C61 C 0.6762(10) 0.6289(7) 0.2953(7) 0.118(4) Uani 1 1 d G . . . .
H61 H 0.625830 0.626356 0.321493 0.142 Uiso 1 1 calc R U . . .
C60 C 0.7674(12) 0.6260(7) 0.3049(6) 0.118(4) Uani 1 1 d G . . . .
H60 H 0.787179 0.621235 0.338469 0.142 Uiso 1 1 calc R U . . .
C59 C 0.8230(9) 0.6316(7) 0.2541(7) 0.118(4) Uani 1 1 d G . . . .
H59 H 0.885649 0.631236 0.248695 0.142 Uiso 1 1 calc R U . . .
C58 C 0.7662(12) 0.6380(7) 0.2132(5) 0.118(4) Uani 1 1 d G . . . .
H58 H 0.785158 0.642536 0.176236 0.142 Uiso 1 1 calc R U . . .
C57 C 0.6755(10) 0.6363(7) 0.2386(7) 0.118(4) Uani 1 1 d G . . . .
H57 H 0.624581 0.639520 0.221227 0.142 Uiso 1 1 calc R U . . .

loop_
_atom_site_aniso_label
_atom_site_aniso_U_11
_atom_site_aniso_U_22
_atom_site_aniso_U_33
_atom_site_aniso_U_23
_atom_site_aniso_U_13
_atom_site_aniso_U_12
Pd1 0.0423(5) 0.0506(5) 0.0378(5) -0.0001(4) 0.0109(4) -0.0189(4)
Pd2 0.0432(5) 0.0495(5) 0.0443(5) -0.0051(4) 0.0153(4) -0.0192(4)
Pd3 0.0485(6) 0.0561(6) 0.0607(6) -0.0113(5) 0.0260(5) -0.0199(5)
Pd5 0.0519(6) 0.0704(7) 0.0581(7) -0.0042(5) 0.0055(5) -0.0180(5)
Zr3 0.0423(6) 0.0551(7) 0.0381(6) -0.0034(5) 0.0127(5) -0.0156(5)
Zr2 0.0360(5) 0.0620(7) 0.0378(6) -0.0005(5) 0.0119(4) -0.0134(5)
Pd4 0.0610(7) 0.0613(7) 0.0586(7) -0.0003(5) 0.0085(5) -0.0172(5)
Zr1 0.0483(6) 0.0766(8) 0.0426(6) -0.0016(6) 0.0132(5) -0.0346(6)
Zr6 0.0476(6) 0.0413(6) 0.0653(8) -0.0026(5) 0.0298(6) -0.0131(5)
Zr4 0.0554(7) 0.0456(6) 0.0530(7) 0.0081(5) 0.0218(6) -0.0105(5)
Zr5 0.0539(7) 0.0372(6) 0.0887(10) 0.0003(6) 0.0386(7) -0.0108(5)
Br1 0.0471(8) 0.0604(9) 0.0527(8) -0.0085(7) 0.0105(6) -0.0178(7)
Br3 0.0502(8) 0.0571(9) 0.0556(8) -0.0035(7) 0.0183(7) -0.0131(7)
Br2 0.0752(10) 0.0908(12) 0.0493(8) -0.0049(8) 0.0076(7) -0.0482(9)
Br11 0.0669(10) 0.0669(10) 0.0510(8) -0.0012(7) 0.0059(7) -0.0150(8)
Br5 0.0613(9) 0.0689(10) 0.0751(11) -0.0172(8) 0.0313(8) -0.0258(8)
Br10 0.0623(10) 0.0805(12) 0.0740(11) -0.0049(9) 0.0136(8) -0.0254(9)
Br4 0.0493(9) 0.0751(11) 0.0867(12) -0.0025(9) 0.0148(8) -0.0159(8)
Br9 0.0705(11) 0.0698(11) 0.0652(10) 0.0079(8) 0.0166(8) -0.0103(8)
Br12 0.0631(10) 0.0946(14) 0.0904(13) -0.0243(11) 0.0192(9) -0.0309(10)
Br6 0.0701(12) 0.1211(18) 0.1135(17) -0.0079(14) 0.0193(12) -0.0363(12)
Br8 0.0939(15) 0.0857(14) 0.1276(19) 0.0282(13) 0.0483(14) -0.0019(12)
Br7 0.0989(17) 0.0984(17) 0.138(2) 0.0331(15) 0.0426(15) 0.0031(13)
O17 0.045(5) 0.047(5) 0.063(6) 0.007(4) 0.018(4) -0.021(4)
O4 0.054(5) 0.038(5) 0.053(5) 0.010(4) 0.007(4) -0.014(4)
O13 0.040(5) 0.067(6) 0.033(4) -0.004(4) 0.012(3) -0.025(4)
O5 0.042(5) 0.070(6) 0.056(6) -0.002(5) 0.009(4) -0.035(5)
O16 0.058(6) 0.079(7) 0.031(4) -0.006(4) 0.018(4) -0.031(5)
O10 0.039(5) 0.056(5) 0.045(5) -0.008(4) 0.012(4) -0.012(4)
O19 0.062(6) 0.045(6) 0.098(8) 0.030(5) 0.011(6) -0.018(5)
O3 0.053(5) 0.039(5) 0.054(5) -0.005(4) 0.016(4) -0.016(4)
O9 0.041(5) 0.049(5) 0.046(5) -0.008(4) 0.008(4) -0.011(4)
O14 0.051(5) 0.062(6) 0.042(5) -0.001(4) 0.021(4) -0.016(5)
O15 0.044(5) 0.077(7) 0.043(5) -0.003(4) 0.018(4) -0.027(5)
O18 0.057(6) 0.039(5) 0.092(8) -0.002(5) 0.039(5) -0.014(4)
O2 0.052(5) 0.055(5) 0.040(5) -0.004(4) 0.010(4) -0.017(4)
O6 0.036(5) 0.071(6) 0.045(5) 0.004(5) 0.008(4) -0.016(4)
O7 0.047(5) 0.052(6) 0.058(6) 0.005(5) 0.020(5) -0.008(4)
O11 0.052(5) 0.056(6) 0.066(6) -0.015(5) 0.028(5) -0.020(5)
O1 0.061(6) 0.077(7) 0.044(5) -0.012(5) 0.020(4) -0.036(5)
O20 0.057(6) 0.040(5) 0.073(7) 0.012(5) 0.020(5) -0.010(4)
N4 0.044(6) 0.054(7) 0.049(6) -0.003(5) 0.011(5) -0.025(5)
N3 0.049(6) 0.053(7) 0.048(6) -0.005(5) 0.015(5) -0.025(5)
O8 0.053(6) 0.046(6) 0.083(7) -0.001(5) 0.039(5) -0.015(5)
O12 0.052(6) 0.050(6) 0.079(7) -0.018(5) 0.039(5) -0.017(5)
N2 0.042(6) 0.052(6) 0.045(6) 0.002(5) 0.006(5) -0.016(5)
N6 0.041(6) 0.072(8) 0.068(8) -0.018(6) 0.030(6) -0.021(6)
N1 0.040(6) 0.056(7) 0.044(6) 0.007(5) 0.012(5) -0.019(5)
N5 0.043(6) 0.048(7) 0.064(7) -0.012(5) 0.025(5) -0.017(5)
C12 0.054(8) 0.033(7) 0.049(8) -0.006(6) 0.022(7) -0.009(6)
C9 0.047(7) 0.040(7) 0.047(7) 0.000(6) 0.018(6) -0.010(6)
C2 0.043(7) 0.069(9) 0.049(8) -0.002(7) 0.011(6) -0.026(7)
C8 0.038(6) 0.043(7) 0.044(7) -0.002(6) 0.016(5) -0.012(5)
C10 0.048(7) 0.050(8) 0.043(7) 0.006(6) 0.004(6) -0.017(6)
C28 0.035(6) 0.059(8) 0.045(7) -0.011(6) 0.015(5) -0.007(6)
C1 0.042(7) 0.085(10) 0.042(7) -0.006(7) 0.002(6) -0.029(7)
C18 0.040(7) 0.088(12) 0.035(7) -0.002(7) 0.007(6) -0.019(7)
C47 0.059(9) 0.057(9) 0.047(8) -0.005(6) -0.001(7) -0.014(7)
C15 0.036(7) 0.067(9) 0.041(7) 0.000(6) 0.005(5) -0.020(6)
C20 0.063(9) 0.062(9) 0.045(8) -0.005(6) 0.022(6) -0.035(7)
C5 0.035(6) 0.062(8) 0.047(7) -0.006(6) 0.013(6) -0.014(6)
C25 0.046(8) 0.062(9) 0.053(8) -0.011(7) 0.020(6) -0.016(7)
C27 0.034(6) 0.046(7) 0.042(7) -0.003(5) 0.014(5) -0.015(5)
C30 0.040(7) 0.063(9) 0.041(7) -0.009(6) 0.004(6) -0.019(7)
C44 0.032(7) 0.081(10) 0.045(8) -0.011(7) 0.017(6) -0.008(7)
C3 0.048(7) 0.049(7) 0.044(7) -0.008(6) 0.012(6) -0.020(6)
C17 0.070(9) 0.057(9) 0.051(8) -0.013(7) 0.019(7) -0.032(7)
C26 0.041(7) 0.061(9) 0.051(8) -0.009(7) 0.011(6) -0.012(6)
C65 0.043(8) 0.053(9) 0.108(14) -0.016(9) 0.021(9) -0.001(7)
C4 0.062(9) 0.053(8) 0.035(7) 0.000(6) 0.016(6) -0.025(7)
C35 0.045(8) 0.051(8) 0.090(11) -0.020(8) 0.042(8) -0.025(7)
C51 0.037(7) 0.089(11) 0.052(8) -0.004(8) 0.007(6) -0.017(7)
C21 0.041(7) 0.056(8) 0.061(9) -0.002(7) 0.017(6) -0.013(6)
C48 0.049(8) 0.059(9) 0.048(8) -0.003(7) 0.007(6) -0.003(7)
C34 0.057(9) 0.044(8) 0.082(11) -0.019(7) 0.025(8) -0.020(7)
C19 0.067(9) 0.074(10) 0.047(8) -0.008(7) 0.014(7) -0.041(8)
C24 0.045(8) 0.032(7) 0.085(11) 0.006(7) 0.021(7) -0.009(6)
C7 0.047(7) 0.049(7) 0.040(7) 0.002(6) 0.021(6) -0.011(6)
C23 0.075(10) 0.048(8) 0.064(9) -0.015(7) 0.013(8) -0.021(8)
C29 0.044(7) 0.059(9) 0.062(9) -0.011(7) 0.012(6) -0.017(7)
C38 0.072(11) 0.116(16) 0.091(13) -0.039(12) 0.021(10) -0.059(12)
C16 0.075(10) 0.058(9) 0.038(7) -0.008(6) 0.004(7) -0.024(8)
C11 0.034(6) 0.058(8) 0.045(7) 0.000(6) 0.007(5) -0.016(6)
C32 0.055(8) 0.060(9) 0.065(9) -0.008(7) 0.030(7) -0.021(7)
C33 0.060(9) 0.055(9) 0.066(9) -0.017(7) 0.029(7) -0.032(7)
C45 0.044(8) 0.066(9) 0.057(9) -0.014(7) 0.021(7) -0.011(7)
C14 0.075(10) 0.109(13) 0.038(7) 0.001(8) 0.012(7) -0.070(10)
C6 0.040(7) 0.056(8) 0.045(8) -0.005(6) 0.008(6) -0.018(6)
C64 0.046(8) 0.068(10) 0.074(11) 0.000(8) 0.021(8) -0.007(7)
C50 0.054(9) 0.056(9) 0.076(10) -0.014(8) 0.010(8) -0.014(7)
C56 0.084(13) 0.094(14) 0.059(10) 0.000(10) 0.001(9) -0.017(11)
C46 0.055(9) 0.053(9) 0.053(8) 0.000(7) 0.014(7) -0.001(7)
C13 0.091(12) 0.099(13) 0.042(8) -0.001(8) 0.006(8) -0.062(11)
C31 0.049(8) 0.053(9) 0.091(12) -0.004(8) 0.030(8) -0.016(7)
C52 0.052(9) 0.116(15) 0.057(9) -0.016(10) 0.018(7) -0.031(9)
C49 0.063(9) 0.047(8) 0.050(8) 0.001(6) 0.008(7) -0.016(7)
C22 0.057(9) 0.057(9) 0.069(10) -0.012(7) 0.025(7) -0.031(7)
C63 0.040(8) 0.091(12) 0.100(13) -0.031(10) 0.038(8) -0.032(8)
C42 0.033(7) 0.077(10) 0.061(9) -0.010(8) 0.020(6) -0.008(7)
C43 0.060(9) 0.062(9) 0.039(7) -0.001(6) 0.023(7) 0.010(7)
C40 0.078(12) 0.149(18) 0.065(11) -0.034(12) 0.041(9) -0.089(13)
C36 0.045(7) 0.046(8) 0.076(10) -0.019(7) 0.029(7) -0.020(7)
C39 0.105(15) 0.111(16) 0.063(11) 0.014(10) 0.002(11) -0.075(14)
C66 0.043(9) 0.100(14) 0.089(13) 0.008(11) 0.042(9) -0.017(9)
C62 0.041(8) 0.058(10) 0.139(17) -0.016(11) 0.046(10) -0.020(7)
C37 0.063(10) 0.089(13) 0.071(11) -0.001(9) 0.014(8) -0.035(10)
C53 0.065(10) 0.075(10) 0.046(8) -0.010(7) 0.007(7) -0.017(8)
C54 0.081(11) 0.066(11) 0.063(10) -0.005(8) 0.033(9) -0.023(9)
C55 0.117(16) 0.101(15) 0.056(10) 0.015(10) 0.006(11) -0.047(13)
C41 0.056(10) 0.124(17) 0.107(16) 0.000(13) -0.001(10) -0.053(11)
C61 0.119(8) 0.040(4) 0.159(10) -0.013(6) 0.044(7) -0.014(5)
C60 0.119(8) 0.040(4) 0.159(10) -0.013(6) 0.044(7) -0.014(5)
C59 0.119(8) 0.040(4) 0.159(10) -0.013(6) 0.044(7) -0.014(5)
C58 0.119(8) 0.040(4) 0.159(10) -0.013(6) 0.044(7) -0.014(5)
C57 0.119(8) 0.040(4) 0.159(10) -0.013(6) 0.044(7) -0.014(5)

loop_
_atom_type_symbol
_atom_type_description
_atom_type_scat_dispersion_real
_atom_type_scat_dispersion_imag
_atom_type_scat_source
C C 0.0181 0.0091 'International Tables Vol C Tables 4.2.6.8 and 6.1.1.4'
H H 0.0000 0.0000 'International Tables Vol C Tables 4.2.6.8 and 6.1.1.4'
Br Br -0.6763 1.2805 'International Tables Vol C Tables 4.2.6.8 and 6.1.1.4'
N N 0.0311 0.0180 'International Tables Vol C Tables 4.2.6.8 and 6.1.1.4'
O O 0.0492 0.0322 'International Tables Vol C Tables 4.2.6.8 and 6.1.1.4'
Pd Pd 0.1215 3.9337 'International Tables Vol C Tables 4.2.6.8 and 6.1.1.4'
Zr Zr -0.1862 2.2449 'International Tables Vol C Tables 4.2.6.8 and 6.1.1.4'

loop_
_exptl_crystal_face_index_h
_exptl_crystal_face_index_k
_exptl_crystal_face_index_l
_exptl_crystal_face_perp_dist
-2 10 -1 0.0928
9 9 6 0.0472
4 1 16 0.0225
-4 0 -16 0.0188
-9 -8 -6 0.0411
1 -12 0 0.1118
-2 -12 0 0.0867

loop_
_geom_angle_atom_site_label_1
_geom_angle_atom_site_label_2
_geom_angle_atom_site_label_3
_geom_angle
_geom_angle_site_symmetry_1
_geom_angle_site_symmetry_3
_geom_angle_publ_flag
Br1 Pd1 Br2 173.33(7) . . ?
N2 Pd1 Br1 90.3(3) . . ?
N2 Pd1 Br2 91.2(3) . . ?
N1 Pd1 Br1 89.4(3) . . ?
N1 Pd1 Br2 90.0(3) . . ?
N1 Pd1 N2 172.4(4) . . ?
Br3 Pd2 Br4 178.02(8) . . ?
N4 Pd2 Br3 88.7(3) . . ?
N4 Pd2 Br4 90.8(3) . . ?
N4 Pd2 N3 178.2(5) . . ?
N3 Pd2 Br3 89.6(3) . . ?
N3 Pd2 Br4 90.8(3) . . ?
Br6 Pd3 Br5 166.62(10) . . ?
N6 Pd3 Br5 91.2(3) . . ?
N6 Pd3 Br6 89.6(4) . . ?
N5 Pd3 Br5 92.9(3) . . ?
N5 Pd3 Br6 88.4(3) . . ?
N5 Pd3 N6 170.7(5) . . ?
Br11 Pd5 Br10 175.98(8) . . ?
Br11 Pd5 Br9 90.48(7) . . ?
Br9 Pd5 Br10 85.84(7) . . ?
Br12 Pd5 Br11 93.07(7) . . ?
Br12 Pd5 Br10 90.70(7) . . ?
Br12 Pd5 Br9 175.05(9) . . ?
Zr1 Zr3 Zr2 59.93(4) . . ?
O13 Zr3 Zr2 36.1(2) . . ?
O13 Zr3 Zr1 36.3(2) . . ?
O13 Zr3 O16 73.6(4) . . ?
O13 Zr3 O9 76.8(3) . . ?
O13 Zr3 O14 73.2(3) . . ?
O13 Zr3 O2 79.8(3) . . ?
O13 Zr3 C47 150.0(4) . . ?
O13 Zr3 C51 151.8(4) . . ?
O13 Zr3 C48 152.1(4) . . ?
O13 Zr3 C50 152.0(4) . . ?
O13 Zr3 C49 152.2(4) . . ?
O16 Zr3 Zr2 86.5(3) . . ?
O16 Zr3 Zr1 37.9(3) . . ?
O16 Zr3 O9 148.9(3) . . ?
O16 Zr3 O2 83.2(3) . . ?
O16 Zr3 C47 135.5(4) . . ?
O16 Zr3 C51 107.6(4) . . ?
O16 Zr3 C48 119.2(5) . . ?
O16 Zr3 C50 80.7(5) . . ?
O16 Zr3 C49 87.4(4) . . ?
O9 Zr3 Zr2 74.9(2) . . ?
O9 Zr3 Zr1 111.3(2) . . ?
O9 Zr3 C47 75.3(4) . . ?
O9 Zr3 C51 103.0(4) . . ?
O9 Zr3 C48 84.2(4) . . ?
O9 Zr3 C50 130.1(5) . . ?
O9 Zr3 C49 116.2(4) . . ?
O14 Zr3 Zr2 38.0(2) . . ?
O14 Zr3 Zr1 84.9(3) . . ?
O14 Zr3 O16 91.2(4) . . ?
O14 Zr3 O9 89.2(3) . . ?
O14 Zr3 O2 152.9(3) . . ?
O14 Zr3 C47 95.5(4) . . ?
O14 Zr3 C51 78.6(4) . . ?
O14 Zr3 C48 127.4(4) . . ?
O14 Zr3 C50 96.9(4) . . ?
O14 Zr3 C49 128.4(4) . . ?
O2 Zr3 Zr2 115.0(2) . . ?
O2 Zr3 Zr1 74.5(3) . . ?
O2 Zr3 O9 82.3(3) . . ?
O2 Zr3 C47 107.1(4) . . ?
O2 Zr3 C51 128.4(4) . . ?
O2 Zr3 C48 77.5(4) . . ?
O2 Zr3 C50 108.2(4) . . ?
O2 Zr3 C49 78.0(4) . . ?
C47 Zr3 Zr2 123.6(3) . . ?
C47 Zr3 Zr1 173.4(3) . . ?
C51 Zr3 Zr2 116.0(4) . . ?
C51 Zr3 Zr1 141.5(3) . . ?
C51 Zr3 C47 32.8(4) . . ?
C51 Zr3 C48 52.7(4) . . ?
C51 Zr3 C50 32.5(5) . . ?
C51 Zr3 C49 53.2(5) . . ?
C48 Zr3 Zr2 153.4(4) . . ?
C48 Zr3 Zr1 145.4(4) . . ?
C48 Zr3 C47 32.6(5) . . ?
C48 Zr3 C50 53.3(5) . . ?
C48 Zr3 C49 32.4(5) . . ?
C50 Zr3 Zr2 132.9(3) . . ?
C50 Zr3 Zr1 118.5(4) . . ?
C50 Zr3 C47 54.9(5) . . ?
C50 Zr3 C49 32.1(4) . . ?
C49 Zr3 Zr2 164.9(3) . . ?
C49 Zr3 Zr1 120.2(4) . . ?
C49 Zr3 C47 54.7(5) . . ?
Zr1 Zr2 Zr3 59.52(4) . . ?
O13 Zr2 Zr3 36.2(2) . . ?
O13 Zr2 Zr1 35.9(2) . . ?
O13 Zr2 O10 79.6(3) . . ?
O13 Zr2 O14 73.3(3) . . ?
O13 Zr2 O15 73.3(3) . . ?
O13 Zr2 O6 77.7(3) . . ?
O13 Zr2 C44 150.7(4) . . ?
O13 Zr2 C45 153.8(4) . . ?
O13 Zr2 C46 153.2(4) . . ?
O13 Zr2 C42 151.8(5) . . ?
O13 Zr2 C43 150.3(4) . . ?
O10 Zr2 Zr3 74.7(2) . . ?
O10 Zr2 Zr1 114.5(2) . . ?
O10 Zr2 O6 82.5(3) . . ?
O10 Zr2 C44 83.9(4) . . ?
O10 Zr2 C45 75.2(4) . . ?
O10 Zr2 C46 99.0(4) . . ?
O10 Zr2 C42 127.3(5) . . ?
O10 Zr2 C43 116.1(5) . . ?
O14 Zr2 Zr3 38.1(2) . . ?
O14 Zr2 Zr1 84.6(3) . . ?
O14 Zr2 O10 86.2(3) . . ?
O14 Zr2 O6 150.4(3) . . ?
O14 Zr2 C44 81.6(4) . . ?
O14 Zr2 C45 111.6(4) . . ?
O14 Zr2 C46 133.4(4) . . ?
O14 Zr2 C42 112.4(4) . . ?
O14 Zr2 C43 82.3(4) . . ?
O15 Zr2 Zr3 86.1(3) . . ?
O15 Zr2 Zr1 38.0(2) . . ?
O15 Zr2 O10 152.5(3) . . ?
O15 Zr2 O14 90.8(4) . . ?
O15 Zr2 O6 86.8(4) . . ?
O15 Zr2 C44 122.7(4) . . ?
O15 Zr2 C45 130.6(4) . . ?
O15 Zr2 C46 102.8(5) . . ?
O15 Zr2 C42 78.9(5) . . ?
O15 Zr2 C43 90.5(5) . . ?
O6 Zr2 Zr3 112.3(2) . . ?
O6 Zr2 Zr1 75.5(3) . . ?
O6 Zr2 C44 124.0(4) . . ?
O6 Zr2 C45 91.9(4) . . ?
O6 Zr2 C46 75.6(4) . . ?
O6 Zr2 C42 96.1(4) . . ?
O6 Zr2 C43 127.2(4) . . ?
C44 Zr2 Zr3 115.8(3) . . ?
C44 Zr2 Zr1 156.2(3) . . ?
C44 Zr2 C45 32.2(5) . . ?
C44 Zr2 C46 53.4(5) . . ?
C44 Zr2 C42 53.5(5) . . ?
C44 Zr2 C43 32.3(5) . . ?
C45 Zr2 Zr3 138.1(4) . . ?
C45 Zr2 Zr1 162.2(4) . . ?
C45 Zr2 C46 30.9(5) . . ?
C45 Zr2 C42 52.1(5) . . ?
C46 Zr2 Zr3 168.7(4) . . ?
C46 Zr2 Zr1 131.7(4) . . ?
C42 Zr2 Zr3 147.1(3) . . ?
C42 Zr2 Zr1 115.9(4) . . ?
C42 Zr2 C46 32.6(5) . . ?
C43 Zr2 Zr3 120.1(3) . . ?
C43 Zr2 Zr1 126.4(4) . . ?
C43 Zr2 C45 52.5(5) . . ?
C43 Zr2 C46 53.7(5) . . ?
C43 Zr2 C42 32.4(5) . . ?
Br9 Pd4 Br10 86.62(7) . . ?
Br8 Pd4 Br10 90.67(8) . . ?
Br8 Pd4 Br9 177.19(9) . . ?
Br7 Pd4 Br10 174.41(10) . . ?
Br7 Pd4 Br9 88.41(8) . . ?
Br7 Pd4 Br8 94.27(9) . . ?
Zr3 Zr1 Zr2 60.55(4) . . ?
O13 Zr1 Zr3 36.8(2) . . ?
O13 Zr1 Zr2 36.4(2) . . ?
O13 Zr1 O5 79.0(3) . . ?
O13 Zr1 O16 75.2(4) . . ?
O13 Zr1 O15 73.6(3) . . ?
O13 Zr1 O1 78.1(3) . . ?
O13 Zr1 C38 152.5(5) . . ?
O13 Zr1 C40 152.5(5) . . ?
O13 Zr1 C39 152.5(5) . . ?
O13 Zr1 C37 150.3(4) . . ?
O13 Zr1 C41 152.2(6) . . ?
O5 Zr1 Zr3 114.5(2) . . ?
O5 Zr1 Zr2 74.9(3) . . ?
O5 Zr1 O1 80.4(3) . . ?
O5 Zr1 C38 107.8(6) . . ?
O5 Zr1 C40 108.2(6) . . ?
O5 Zr1 C39 128.4(5) . . ?
O5 Zr1 C37 77.0(5) . . ?
O5 Zr1 C41 78.5(5) . . ?
O16 Zr1 Zr3 39.0(3) . . ?
O16 Zr1 Zr2 87.9(3) . . ?
O16 Zr1 O5 153.4(4) . . ?
O16 Zr1 O15 94.2(3) . . ?
O16 Zr1 O1 87.9(3) . . ?
O16 Zr1 C38 92.6(6) . . ?
O16 Zr1 C40 97.8(6) . . ?
O16 Zr1 C39 77.6(6) . . ?
O16 Zr1 C37 124.8(5) . . ?
O16 Zr1 C41 128.1(6) . . ?
O15 Zr1 Zr3 86.9(3) . . ?
O15 Zr1 Zr2 37.8(2) . . ?
O15 Zr1 O5 84.6(4) . . ?
O15 Zr1 O1 150.0(4) . . ?
O15 Zr1 C38 132.7(5) . . ?
O15 Zr1 C40 80.5(5) . . ?
O15 Zr1 C39 104.8(5) . . ?
O15 Zr1 C37 120.9(5) . . ?
O15 Zr1 C41 88.2(6) . . ?
O1 Zr1 Zr3 76.1(3) . . ?
O1 Zr1 Zr2 112.7(3) . . ?
O1 Zr1 C38 76.9(5) . . ?
O1 Zr1 C40 128.8(5) . . ?
O1 Zr1 C39 104.8(6) . . ?
O1 Zr1 C37 80.8(5) . . ?
O1 Zr1 C41 113.8(6) . . ?
C38 Zr1 Zr3 124.2(5) . . ?
C38 Zr1 Zr2 170.4(4) . . ?
C38 Zr1 C40 52.1(6) . . ?
C38 Zr1 C39 32.3(6) . . ?
C38 Zr1 C41 52.4(7) . . ?
C40 Zr1 Zr3 133.9(5) . . ?
C40 Zr1 Zr2 118.3(4) . . ?
C40 Zr1 C39 30.7(6) . . ?
C39 Zr1 Zr3 116.5(5) . . ?
C39 Zr1 Zr2 139.2(4) . . ?
C37 Zr1 Zr3 151.6(4) . . ?
C37 Zr1 Zr2 146.0(4) . . ?
C37 Zr1 C38 32.3(6) . . ?
C37 Zr1 C40 54.4(5) . . ?
C37 Zr1 C39 54.4(6) . . ?
C37 Zr1 C41 33.4(6) . . ?
C41 Zr1 Zr3 165.5(5) . . ?
C41 Zr1 Zr2 120.6(5) . . ?
C41 Zr1 C40 31.6(6) . . ?
C41 Zr1 C39 52.0(7) . . ?
Zr4 Zr6 Zr5 60.46(4) . . ?
O17 Zr6 Zr4 36.4(3) . . ?
O17 Zr6 Zr5 36.7(2) . . ?
O17 Zr6 O3 79.6(3) . . ?
O17 Zr6 O18 74.1(4) . . ?
O17 Zr6 O11 77.5(4) . . ?
O17 Zr6 O20 73.6(4) . . ?
O17 Zr6 C65 151.5(5) . . ?
O17 Zr6 C64 150.4(4) . . ?
O17 Zr6 C63 150.1(5) . . ?
O17 Zr6 C66 153.5(6) . . ?
O17 Zr6 C62 153.5(4) . . ?
O3 Zr6 Zr4 75.6(3) . . ?
O3 Zr6 Zr5 115.0(2) . . ?
O3 Zr6 O11 80.8(3) . . ?
O3 Zr6 C65 76.5(4) . . ?
O3 Zr6 C64 76.2(5) . . ?
O3 Zr6 C63 107.4(5) . . ?
O3 Zr6 C66 106.8(5) . . ?
O3 Zr6 C62 126.8(5) . . ?
O18 Zr6 Zr4 86.6(3) . . ?
O18 Zr6 Zr5 38.0(3) . . ?
O18 Zr6 O3 153.0(3) . . ?
O18 Zr6 O11 87.6(4) . . ?
O18 Zr6 C65 130.5(5) . . ?
O18 Zr6 C64 126.3(5) . . ?
O18 Zr6 C63 92.8(5) . . ?
O18 Zr6 C66 99.5(5) . . ?
O18 Zr6 C62 79.5(5) . . ?
O11 Zr6 Zr4 112.2(3) . . ?
O11 Zr6 Zr5 75.3(3) . . ?
O11 Zr6 C65 113.2(5) . . ?
O11 Zr6 C64 82.0(5) . . ?
O11 Zr6 C63 75.2(5) . . ?
O11 Zr6 C66 128.6(6) . . ?
O11 Zr6 C62 103.2(6) . . ?
O20 Zr6 Zr4 37.8(3) . . ?
O20 Zr6 Zr5 86.7(2) . . ?
O20 Zr6 O3 85.3(4) . . ?
O20 Zr6 O18 93.0(4) . . ?
O20 Zr6 O11 149.8(4) . . ?
O20 Zr6 C65 89.1(5) . . ?
O20 Zr6 C64 120.5(5) . . ?
O20 Zr6 C63 134.9(5) . . ?
O20 Zr6 C66 81.2(6) . . ?
O20 Zr6 C62 106.6(6) . . ?
C65 Zr6 Zr4 120.9(5) . . ?
C65 Zr6 Zr5 167.3(4) . . ?
C65 Zr6 C62 52.9(6) . . ?
C64 Zr6 Zr4 145.6(4) . . ?
C64 Zr6 Zr5 152.1(4) . . ?
C64 Zr6 C65 31.8(6) . . ?
C64 Zr6 C63 33.7(5) . . ?
C64 Zr6 C66 52.9(6) . . ?
C64 Zr6 C62 52.7(5) . . ?
C63 Zr6 Zr4 172.5(4) . . ?
C63 Zr6 Zr5 122.4(4) . . ?
C63 Zr6 C65 54.6(6) . . ?
C63 Zr6 C62 31.7(6) . . ?
C66 Zr6 Zr4 119.0(5) . . ?
C66 Zr6 Zr5 135.1(4) . . ?
C66 Zr6 C65 32.2(5) . . ?
C66 Zr6 C63 53.7(6) . . ?
C66 Zr6 C62 31.8(6) . . ?
C62 Zr6 Zr4 141.2(5) . . ?
C62 Zr6 Zr5 117.2(4) . . ?
Zr6 Zr4 Zr5 59.83(4) . . ?
O17 Zr4 Zr6 36.4(2) . . ?
O17 Zr4 Zr5 36.2(2) . . ?
O17 Zr4 O4 79.3(4) . . ?
O17 Zr4 O19 73.5(4) . . ?
O17 Zr4 O7 78.3(4) . . ?
O17 Zr4 O20 73.2(4) . . ?
O17 Zr4 C56 150.7(5) . . ?
O17 Zr4 C52 152.2(4) . . ?
O17 Zr4 C53 153.4(4) . . ?
O17 Zr4 C54 152.9(5) . . ?
O17 Zr4 C55 152.0(5) . . ?
O4 Zr4 Zr6 75.8(3) . . ?
O4 Zr4 Zr5 114.2(3) . . ?
O4 Zr4 O7 80.7(3) . . ?
O4 Zr4 C56 117.4(6) . . ?
O4 Zr4 C52 85.3(5) . . ?
O4 Zr4 C53 75.5(5) . . ?
O4 Zr4 C54 99.9(5) . . ?
O4 Zr4 C55 127.1(6) . . ?
O19 Zr4 Zr6 86.8(3) . . ?
O19 Zr4 Zr5 37.7(3) . . ?
O19 Zr4 O4 151.6(4) . . ?
O19 Zr4 O7 86.0(4) . . ?
O19 Zr4 C56 84.7(6) . . ?
O19 Zr4 C52 115.9(6) . . ?
O19 Zr4 C53 132.6(5) . . ?
O19 Zr4 C54 108.0(5) . . ?
O19 Zr4 C55 81.2(6) . . ?
O7 Zr4 Zr6 113.2(3) . . ?
O7 Zr4 Zr5 76.0(3) . . ?
O7 Zr4 C56 80.9(5) . . ?
O7 Zr4 C52 76.4(5) . . ?
O7 Zr4 C53 105.5(5) . . ?
O7 Zr4 C54 128.6(5) . . ?
O7 Zr4 C55 112.1(6) . . ?
O20 Zr4 Zr6 37.3(3) . . ?
O20 Zr4 Zr5 85.8(3) . . ?
O20 Zr4 O4 85.8(3) . . ?
O20 Zr4 O19 93.8(4) . . ?
O20 Zr4 O7 150.3(4) . . ?
O20 Zr4 C56 128.7(5) . . ?
O20 Zr4 C52 128.8(5) . . ?
O20 Zr4 C53 96.4(5) . . ?
O20 Zr4 C54 79.7(5) . . ?
O20 Zr4 C55 97.2(6) . . ?
C56 Zr4 Zr6 163.0(5) . . ?
C56 Zr4 Zr5 118.1(5) . . ?
C56 Zr4 C52 32.2(6) . . ?
C56 Zr4 C53 53.4(6) . . ?
C56 Zr4 C54 52.9(6) . . ?
C56 Zr4 C55 31.8(6) . . ?
C52 Zr4 Zr6 156.6(4) . . ?
C52 Zr4 Zr5 142.7(4) . . ?
C52 Zr4 C53 32.8(5) . . ?
C52 Zr4 C54 52.7(5) . . ?
C52 Zr4 C55 52.3(6) . . ?
C53 Zr4 Zr6 126.4(4) . . ?
C53 Zr4 Zr5 170.2(4) . . ?
C53 Zr4 C54 30.9(5) . . ?
C53 Zr4 C55 51.6(6) . . ?
C54 Zr4 Zr6 116.7(4) . . ?
C54 Zr4 Zr5 141.7(4) . . ?
C55 Zr4 Zr6 132.0(5) . . ?
C55 Zr4 Zr5 118.7(5) . . ?
C55 Zr4 C54 31.2(6) . . ?
Zr6 Zr5 Zr4 59.71(4) . . ?
O17 Zr5 Zr6 36.4(2) . . ?
O17 Zr5 Zr4 35.9(3) . . ?
O17 Zr5 O19 73.4(4) . . ?
O17 Zr5 O18 73.9(3) . . ?
O17 Zr5 O8 77.6(3) . . ?
O17 Zr5 O12 79.8(4) . . ?
O17 Zr5 C61 151.1(3) . . ?
O17 Zr5 C60 154.9(4) . . ?
O17 Zr5 C59 153.3(4) . . ?
O17 Zr5 C58 148.9(4) . . ?
O17 Zr5 C57 147.7(4) . . ?
O19 Zr5 Zr6 86.8(3) . . ?
O19 Zr5 Zr4 37.8(2) . . ?
O19 Zr5 O8 85.6(4) . . ?
O19 Zr5 O12 152.1(4) . . ?
O19 Zr5 C61 111.8(5) . . ?
O19 Zr5 C60 131.7(4) . . ?
O19 Zr5 C59 107.9(5) . . ?
O19 Zr5 C58 78.5(4) . . ?
O19 Zr5 C57 80.8(5) . . ?
O18 Zr5 Zr6 38.1(2) . . ?
O18 Zr5 Zr4 86.0(3) . . ?
O18 Zr5 O19 93.5(4) . . ?
O18 Zr5 O8 150.4(3) . . ?
O18 Zr5 O12 85.8(4) . . ?
O18 Zr5 C61 131.9(5) . . ?
O18 Zr5 C60 100.0(5) . . ?
O18 Zr5 C59 79.4(4) . . ?
O18 Zr5 C58 95.2(4) . . ?
O18 Zr5 C57 127.6(4) . . ?
O8 Zr5 Zr6 112.5(2) . . ?
O8 Zr5 Zr4 75.2(3) . . ?
O8 Zr5 C61 74.6(4) . . ?
O8 Zr5 C60 102.5(5) . . ?
O8 Zr5 C59 129.0(4) . . ?
O8 Zr5 C58 113.5(5) . . ?
O8 Zr5 C57 81.5(4) . . ?
O12 Zr5 Zr6 75.6(2) . . ?
O12 Zr5 Zr4 114.5(3) . . ?
O12 Zr5 O8 81.6(4) . . ?
O12 Zr5 C61 88.5(5) . . ?
O12 Zr5 C60 75.5(4) . . ?
O12 Zr5 C59 99.4(5) . . ?
O12 Zr5 C58 129.3(4) . . ?
O12 Zr5 C57 121.2(5) . . ?
C61 Zr5 Zr6 161.0(5) . . ?
C61 Zr5 Zr4 138.4(4) . . ?
C61 Zr5 C59 54.54(17) . . ?
C61 Zr5 C58 54.20(16) . . ?
C61 Zr5 C57 32.72(14) . . ?
C60 Zr5 Zr6 130.0(4) . . ?
C60 Zr5 Zr4 168.9(3) . . ?
C60 Zr5 C61 33.04(15) . . ?
C60 Zr5 C59 33.00(15) . . ?
C60 Zr5 C58 54.38(16) . . ?
C60 Zr5 C57 54.42(16) . . ?
C59 Zr5 Zr6 117.2(3) . . ?
C59 Zr5 Zr4 141.9(4) . . ?
C59 Zr5 C58 32.67(13) . . ?
C59 Zr5 C57 54.18(16) . . ?
C58 Zr5 Zr6 130.1(3) . . ?
C58 Zr5 Zr4 116.1(4) . . ?
C57 Zr5 Zr6 160.6(4) . . ?
C57 Zr5 Zr4 114.6(4) . . ?
C57 Zr5 C58 32.51(15) . . ?
Pd4 Br10 Pd5 89.55(7) . . ?
Pd4 Br9 Pd5 90.16(7) . . ?
Zr6 O17 Zr4 107.2(4) . . ?
Zr6 O17 Zr5 106.9(4) . . ?
Zr4 O17 Zr5 107.9(4) . . ?
C12 O4 Zr4 129.2(9) . . ?
Zr2 O13 Zr3 107.7(4) . . ?
Zr1 O13 Zr3 107.0(4) . . ?
Zr1 O13 Zr2 107.7(3) . . ?
C18 O5 Zr1 127.1(9) . . ?
Zr1 O16 Zr3 103.2(4) . . ?
C30 O10 Zr2 127.7(9) . . ?
Zr5 O19 Zr4 104.5(4) . . ?
C12 O3 Zr6 128.5(8) . . ?
C30 O9 Zr3 130.1(8) . . ?
Zr2 O14 Zr3 103.9(4) . . ?
Zr2 O15 Zr1 104.3(3) . . ?
Zr5 O18 Zr6 103.9(4) . . ?
C6 O2 Zr3 130.3(8) . . ?
C18 O6 Zr2 126.5(9) . . ?
C24 O7 Zr4 124.8(9) . . ?
C36 O11 Zr6 127.3(10) . . ?
C6 O1 Zr1 128.2(9) . . ?
Zr6 O20 Zr4 104.9(4) . . ?
C19 N4 Pd2 118.9(9) . . ?
C23 N4 Pd2 121.2(10) . . ?
C23 N4 C19 119.8(12) . . ?
C17 N3 Pd2 118.3(9) . . ?
C13 N3 Pd2 122.2(10) . . ?
C13 N3 C17 119.5(12) . . ?
C24 O8 Zr5 127.1(9) . . ?
C36 O12 Zr5 127.1(10) . . ?
C7 N2 Pd1 123.7(9) . . ?
C11 N2 Pd1 116.3(8) . . ?
C11 N2 C7 119.6(11) . . ?
C35 N6 Pd3 124.3(9) . . ?
C35 N6 C31 122.4(12) . . ?
C31 N6 Pd3 113.2(10) . . ?
C1 N1 Pd1 115.8(9) . . ?
C5 N1 Pd1 123.9(8) . . ?
C5 N1 C1 120.1(10) . . ?
C25 N5 Pd3 116.5(8) . . ?
C25 N5 C29 120.0(12) . . ?
C29 N5 Pd3 123.5(9) . . ?
O4 C12 C9 118.1(13) . . ?
O3 C12 O4 126.9(12) . . ?
O3 C12 C9 114.9(13) . . ?
C8 C9 C12 122.1(12) . . ?
C8 C9 C10 119.3(11) . . ?
C10 C9 C12 118.5(12) . . ?
C1 C2 H2 119.8 . . ?
C3 C2 H2 119.8 . . ?
C3 C2 C1 120.5(13) . . ?
C9 C8 H8 120.5 . . ?
C9 C8 C7 118.9(12) . . ?
C7 C8 H8 120.5 . . ?
C9 C10 H10 119.8 . . ?
C9 C10 C11 120.3(13) . . ?
C11 C10 H10 119.8 . . ?
C27 C28 H28 119.6 . . ?
C27 C28 C29 120.9(12) . . ?
C29 C28 H28 119.6 . . ?
N1 C1 H1 119.9 . . ?
C2 C1 N1 120.3(13) . . ?
C2 C1 H1 119.9 . . ?
O5 C18 O6 127.1(12) . . ?
O5 C18 C15 117.9(13) . . ?
O6 C18 C15 114.7(14) . . ?
Zr3 C47 H47 118.4 . . ?
C51 C47 Zr3 72.5(9) . . ?
C51 C47 H47 128.1 . . ?
C48 C47 Zr3 73.3(8) . . ?
C48 C47 H47 128.1 . . ?
C48 C47 C51 103.7(14) . . ?
C16 C15 C18 121.3(13) . . ?
C14 C15 C18 120.5(13) . . ?
C14 C15 C16 118.1(11) . . ?
C21 C20 H20 121.1 . . ?
C21 C20 C19 117.7(14) . . ?
C19 C20 H20 121.1 . . ?
N1 C5 H5 119.5 . . ?
N1 C5 C4 121.0(12) . . ?
C4 C5 H5 119.5 . . ?
N5 C25 H25 119.0 . . ?
N5 C25 C26 122.0(12) . . ?
C26 C25 H25 119.0 . . ?
C28 C27 C30 122.9(11) . . ?
C28 C27 C26 117.6(11) . . ?
C26 C27 C30 119.0(12) . . ?
O10 C30 C27 115.4(12) . . ?
O9 C30 O10 124.8(12) . . ?
O9 C30 C27 119.8(11) . . ?
Zr2 C44 H44 116.2 . . ?
C45 C44 Zr2 75.1(9) . . ?
C45 C44 H44 126.8 . . ?
C43 C44 Zr2 74.2(9) . . ?
C43 C44 H44 126.8 . . ?
C43 C44 C45 106.4(14) . . ?
C2 C3 C4 119.5(11) . . ?
C2 C3 C6 121.4(12) . . ?
C4 C3 C6 118.8(12) . . ?
N3 C17 H17 118.5 . . ?
N3 C17 C16 122.9(14) . . ?
C16 C17 H17 118.5 . . ?
C25 C26 C27 119.4(13) . . ?
C25 C26 H26 120.3 . . ?
C27 C26 H26 120.3 . . ?
Zr6 C65 H65 119.2 . . ?
C64 C65 Zr6 72.7(9) . . ?
C64 C65 H65 126.5 . . ?
C64 C65 C66 107.0(17) . . ?
C66 C65 Zr6 73.6(8) . . ?
C66 C65 H65 126.5 . . ?
C5 C4 C3 118.6(13) . . ?
C5 C4 H4 120.7 . . ?
C3 C4 H4 120.7 . . ?
N6 C35 H35 119.8 . . ?
N6 C35 C34 120.3(13) . . ?
C34 C35 H35 119.8 . . ?
Zr3 C51 H51 117.7 . . ?
C47 C51 Zr3 74.8(8) . . ?
C47 C51 H51 124.5 . . ?
C50 C51 Zr3 74.7(9) . . ?
C50 C51 C47 111.1(14) . . ?
C50 C51 H51 124.5 . . ?
C20 C21 C24 120.7(14) . . ?
C20 C21 C22 120.9(12) . . ?
C22 C21 C24 118.1(14) . . ?
Zr3 C48 H48 118.7 . . ?
C47 C48 Zr3 74.1(8) . . ?
C47 C48 H48 124.6 . . ?
C49 C48 Zr3 74.3(8) . . ?
C49 C48 C47 110.9(13) . . ?
C49 C48 H48 124.6 . . ?
C35 C34 H34 120.6 . . ?
C33 C34 C35 118.7(13) . . ?
C33 C34 H34 120.6 . . ?
N4 C19 C20 120.9(14) . . ?
N4 C19 H19 119.6 . . ?
C20 C19 H19 119.6 . . ?
O7 C24 C21 114.6(13) . . ?
O8 C24 O7 128.4(13) . . ?
O8 C24 C21 117.0(15) . . ?
N2 C7 C8 121.4(12) . . ?
N2 C7 H7 119.3 . . ?
C8 C7 H7 119.3 . . ?
N4 C23 H23 119.0 . . ?
N4 C23 C22 122.0(15) . . ?
C22 C23 H23 119.0 . . ?
N5 C29 C28 120.1(13) . . ?
N5 C29 H29 120.0 . . ?
C28 C29 H29 120.0 . . ?
Zr1 C38 H38 118.4 . . ?
C39 C38 Zr1 75.7(11) . . ?
C39 C38 H38 124.6 . . ?
C37 C38 Zr1 73.0(11) . . ?
C37 C38 H38 124.6 . . ?
C37 C38 C39 110.8(18) . . ?
C15 C16 H16 120.5 . . ?
C17 C16 C15 118.9(13) . . ?
C17 C16 H16 120.5 . . ?
N2 C11 C10 120.2(12) . . ?
N2 C11 H11 119.9 . . ?
C10 C11 H11 119.9 . . ?
C33 C32 H32 120.0 . . ?
C33 C32 C31 120.1(13) . . ?
C31 C32 H32 120.0 . . ?
C34 C33 C36 119.2(13) . . ?
C32 C33 C34 120.6(13) . . ?
C32 C33 C36 120.1(12) . . ?
Zr2 C45 H45 118.4 . . ?
C44 C45 Zr2 72.8(9) . . ?
C44 C45 H45 124.0 . . ?
C46 C45 Zr2 76.3(9) . . ?
C46 C45 C44 111.9(14) . . ?
C46 C45 H45 124.0 . . ?
C15 C14 H14 120.9 . . ?
C15 C14 C13 118.3(14) . . ?
C13 C14 H14 120.9 . . ?
O2 C6 O1 126.2(12) . . ?
O2 C6 C3 116.9(12) . . ?
O1 C6 C3 116.8(12) . . ?
Zr6 C64 H64 117.2 . . ?
C65 C64 Zr6 75.5(9) . . ?
C65 C64 H64 125.2 . . ?
C65 C64 C63 109.7(15) . . ?
C63 C64 Zr6 74.0(9) . . ?
C63 C64 H64 125.2 . . ?
Zr3 C50 H50 118.6 . . ?
C51 C50 Zr3 72.8(9) . . ?
C51 C50 H50 126.5 . . ?
C49 C50 Zr3 74.2(9) . . ?
C49 C50 C51 107.0(14) . . ?
C49 C50 H50 126.5 . . ?
Zr4 C56 H56 115.2 . . ?
C52 C56 Zr4 74.4(11) . . ?
C52 C56 H56 126.5 . . ?
C55 C56 Zr4 76.3(12) . . ?
C55 C56 H56 126.5 . . ?
C55 C56 C52 107.0(18) . . ?
Zr2 C46 H46 119.6 . . ?
C45 C46 Zr2 72.8(8) . . ?
C45 C46 H46 127.1 . . ?
C45 C46 C42 105.7(14) . . ?
C42 C46 Zr2 72.5(8) . . ?
C42 C46 H46 127.1 . . ?
N3 C13 C14 122.3(15) . . ?
N3 C13 H13 118.9 . . ?
C14 C13 H13 118.9 . . ?
N6 C31 C32 117.5(14) . . ?
N6 C31 H31 121.3 . . ?
C32 C31 H31 121.3 . . ?
Zr4 C52 H52 118.3 . . ?
C56 C52 Zr4 73.4(12) . . ?
C56 C52 H52 126.6 . . ?
C56 C52 C53 106.9(15) . . ?
C53 C52 Zr4 73.8(10) . . ?
C53 C52 H52 126.6 . . ?
Zr3 C49 H49 118.6 . . ?
C48 C49 Zr3 73.3(8) . . ?
C48 C49 H49 126.3 . . ?
C50 C49 Zr3 73.7(9) . . ?
C50 C49 C48 107.3(14) . . ?
C50 C49 H49 126.3 . . ?
C21 C22 H22 120.7 . . ?
C23 C22 C21 118.7(14) . . ?
C23 C22 H22 120.7 . . ?
Zr6 C63 H63 117.0 . . ?
C64 C63 Zr6 72.3(9) . . ?
C64 C63 H63 127.8 . . ?
C62 C63 Zr6 75.3(11) . . ?
C62 C63 C64 104.3(16) . . ?
C62 C63 H63 127.8 . . ?
Zr2 C42 H42 118.3 . . ?
C46 C42 Zr2 74.9(7) . . ?
C46 C42 H42 126.2 . . ?
C43 C42 Zr2 72.6(7) . . ?
C43 C42 C46 107.7(15) . . ?
C43 C42 H42 126.2 . . ?
Zr2 C43 H43 117.6 . . ?
C44 C43 Zr2 73.5(8) . . ?
C44 C43 C42 108.3(13) . . ?
C44 C43 H43 125.8 . . ?
C42 C43 Zr2 75.1(8) . . ?
C42 C43 H43 125.8 . . ?
Zr1 C40 H40 117.8 . . ?
C39 C40 Zr1 75.0(10) . . ?
C39 C40 H40 125.3 . . ?
C39 C40 C41 109.3(16) . . ?
C41 C40 Zr1 73.7(9) . . ?
C41 C40 H40 125.3 . . ?
O11 C36 C33 116.3(13) . . ?
O12 C36 O11 125.2(13) . . ?
O12 C36 C33 118.4(11) . . ?
Zr1 C39 H39 119.2 . . ?
C38 C39 Zr1 72.0(10) . . ?
C38 C39 H39 126.4 . . ?
C40 C39 Zr1 74.3(11) . . ?
C40 C39 C38 107.2(18) . . ?
C40 C39 H39 126.4 . . ?
Zr6 C66 H66 116.8 . . ?
C65 C66 Zr6 74.2(8) . . ?
C65 C66 H66 125.9 . . ?
C62 C66 Zr6 75.1(8) . . ?
C62 C66 C65 108.3(18) . . ?
C62 C66 H66 125.9 . . ?
Zr6 C62 H62 120.8 . . ?
C63 C62 Zr6 73.0(9) . . ?
C63 C62 C66 110.6(15) . . ?
C63 C62 H62 124.7 . . ?
C66 C62 Zr6 73.1(9) . . ?
C66 C62 H62 124.7 . . ?
Zr1 C37 H37 114.8 . . ?
C38 C37 Zr1 74.8(11) . . ?
C38 C37 H37 128.2 . . ?
C38 C37 C41 103.6(16) . . ?
C41 C37 Zr1 75.2(11) . . ?
C41 C37 H37 128.2 . . ?
Zr4 C53 H53 116.0 . . ?
C52 C53 Zr4 73.4(10) . . ?
C52 C53 H53 125.6 . . ?
C54 C53 Zr4 77.0(11) . . ?
C54 C53 C52 108.8(16) . . ?
C54 C53 H53 125.6 . . ?
Zr4 C54 H54 120.0 . . ?
C53 C54 Zr4 72.1(10) . . ?
C53 C54 H54 126.2 . . ?
C53 C54 C55 107.5(16) . . ?
C55 C54 Zr4 73.5(11) . . ?
C55 C54 H54 126.2 . . ?
Zr4 C55 H55 119.3 . . ?
C56 C55 Zr4 71.9(11) . . ?
C56 C55 H55 125.2 . . ?
C54 C55 Zr4 75.3(11) . . ?
C54 C55 C56 109.7(17) . . ?
C54 C55 H55 125.2 . . ?
Zr1 C41 H41 120.2 . . ?
C40 C41 Zr1 74.6(10) . . ?
C40 C41 C37 108.8(18) . . ?
C40 C41 H41 125.6 . . ?
C37 C41 Zr1 71.4(10) . . ?
C37 C41 H41 125.6 . . ?
Zr5 C61 H61 118.2 . . ?
C60 C61 Zr5 72.9(5) . . ?
C60 C61 H61 126.0 . . ?
C57 C61 Zr5 74.8(5) . . ?
C57 C61 H61 126.0 . . ?
C57 C61 C60 108.0 . . ?
Zr5 C60 H60 117.6 . . ?
C61 C60 Zr5 74.1(5) . . ?
C61 C60 H60 126.0 . . ?
C61 C60 C59 108.0 . . ?
C59 C60 Zr5 74.3(5) . . ?
C59 C60 H60 126.0 . . ?
Zr5 C59 H59 118.5 . . ?
C60 C59 Zr5 72.7(5) . . ?
C60 C59 H59 126.0 . . ?
C58 C59 Zr5 74.8(5) . . ?
C58 C59 C60 108.0 . . ?
C58 C59 H59 126.0 . . ?
Zr5 C58 H58 119.7 . . ?
C59 C58 Zr5 72.6(5) . . ?
C59 C58 H58 126.0 . . ?
C57 C58 Zr5 73.6(5) . . ?
C57 C58 C59 108.0 . . ?
C57 C58 H58 126.0 . . ?
Zr5 C57 H57 119.5 . . ?
C61 C57 Zr5 72.4(5) . . ?
C61 C57 C58 108.0 . . ?
C61 C57 H57 126.0 . . ?
C58 C57 Zr5 73.9(5) . . ?
C58 C57 H57 126.0 . . ?

loop_
_geom_bond_atom_site_label_1
_geom_bond_atom_site_label_2
_geom_bond_distance
_geom_bond_site_symmetry_2
_geom_bond_publ_flag
Pd1 Br1 2.4181(19) . ?
Pd1 Br2 2.439(2) . ?
Pd1 N2 2.050(10) . ?
Pd1 N1 2.025(9) . ?
Pd2 Br3 2.4202(18) . ?
Pd2 Br4 2.4291(19) . ?
Pd2 N4 2.029(10) . ?
Pd2 N3 2.032(10) . ?
Pd3 Br5 2.434(2) . ?
Pd3 Br6 2.386(3) . ?
Pd3 N6 2.041(11) . ?
Pd3 N5 2.033(10) . ?
Pd5 Br11 2.409(2) . ?
Pd5 Br10 2.454(2) . ?
Pd5 Br9 2.441(2) . ?
Pd5 Br12 2.408(2) . ?
Zr3 Zr2 3.3743(16) . ?
Zr3 Zr1 3.3394(18) . ?
Zr3 O13 2.091(9) . ?
Zr3 O16 2.157(10) . ?
Zr3 O9 2.196(9) . ?
Zr3 O14 2.145(9) . ?
Zr3 O2 2.198(9) . ?
Zr3 C47 2.519(15) . ?
Zr3 C51 2.490(15) . ?
Zr3 C48 2.509(14) . ?
Zr3 C50 2.514(15) . ?
Zr3 C49 2.520(14) . ?
Zr2 Zr1 3.3536(19) . ?
Zr2 O13 2.088(8) . ?
Zr2 O10 2.195(9) . ?
Zr2 O14 2.140(9) . ?
Zr2 O15 2.119(10) . ?
Zr2 O6 2.205(9) . ?
Zr2 C44 2.475(15) . ?
Zr2 C45 2.504(15) . ?
Zr2 C46 2.547(14) . ?
Zr2 C42 2.515(12) . ?
Zr2 C43 2.484(12) . ?
Pd4 Br10 2.436(2) . ?
Pd4 Br9 2.4230(19) . ?
Pd4 Br8 2.415(2) . ?
Pd4 Br7 2.387(3) . ?
Zr1 O13 2.064(9) . ?
Zr1 O5 2.203(10) . ?
Zr1 O16 2.105(10) . ?
Zr1 O15 2.129(9) . ?
Zr1 O1 2.217(9) . ?
Zr1 C38 2.491(18) . ?
Zr1 C40 2.530(14) . ?
Zr1 C39 2.538(18) . ?
Zr1 C37 2.469(19) . ?
Zr1 C41 2.519(17) . ?
Zr6 Zr4 3.338(2) . ?
Zr6 Zr5 3.3423(16) . ?
Zr6 O17 2.075(9) . ?
Zr6 O3 2.205(8) . ?
Zr6 O18 2.123(9) . ?
Zr6 O11 2.216(10) . ?
Zr6 O20 2.095(12) . ?
Zr6 C65 2.531(14) . ?
Zr6 C64 2.497(16) . ?
Zr6 C63 2.520(17) . ?
Zr6 C66 2.523(13) . ?
Zr6 C62 2.549(15) . ?
Zr4 Zr5 3.363(2) . ?
Zr4 O17 2.074(11) . ?
Zr4 O4 2.192(8) . ?
Zr4 O19 2.131(10) . ?
Zr4 O7 2.247(9) . ?
Zr4 O20 2.117(10) . ?
Zr4 C56 2.460(19) . ?
Zr4 C52 2.473(18) . ?
Zr4 C53 2.478(16) . ?
Zr4 C54 2.536(17) . ?
Zr4 C55 2.514(18) . ?
Zr5 O17 2.087(9) . ?
Zr5 O19 2.123(14) . ?
Zr5 O18 2.122(9) . ?
Zr5 O8 2.242(9) . ?
Zr5 O12 2.205(11) . ?
Zr5 C61 2.504(12) . ?
Zr5 C60 2.489(13) . ?
Zr5 C59 2.510(12) . ?
Zr5 C58 2.538(12) . ?
Zr5 C57 2.535(13) . ?
O4 C12 1.258(17) . ?
O5 C18 1.219(18) . ?
O10 C30 1.278(15) . ?
O3 C12 1.259(17) . ?
O9 C30 1.241(15) . ?
O2 C6 1.242(15) . ?
O6 C18 1.270(18) . ?
O7 C24 1.276(19) . ?
O11 C36 1.292(15) . ?
O1 C6 1.256(16) . ?
N4 C19 1.343(18) . ?
N4 C23 1.335(18) . ?
N3 C17 1.336(18) . ?
N3 C13 1.297(18) . ?
O8 C24 1.220(18) . ?
O12 C36 1.226(16) . ?
N2 C7 1.340(16) . ?
N2 C11 1.319(16) . ?
N6 C35 1.315(17) . ?
N6 C31 1.353(19) . ?
N1 C1 1.376(16) . ?
N1 C5 1.325(16) . ?
N5 C25 1.308(17) . ?
N5 C29 1.361(17) . ?
C12 C9 1.533(16) . ?
C9 C8 1.342(18) . ?
C9 C10 1.358(18) . ?
C2 H2 0.9300 . ?
C2 C1 1.370(17) . ?
C2 C3 1.350(19) . ?
C8 H8 0.9300 . ?
C8 C7 1.365(16) . ?
C10 H10 0.9300 . ?
C10 C11 1.363(17) . ?
C28 H28 0.9300 . ?
C28 C27 1.364(18) . ?
C28 C29 1.385(18) . ?
C1 H1 0.9300 . ?
C18 C15 1.519(13) . ?
C47 H47 0.9300 . ?
C47 C51 1.41(2) . ?
C47 C48 1.41(2) . ?
C15 C16 1.40(2) . ?
C15 C14 1.389(19) . ?
C20 H20 0.9300 . ?
C20 C21 1.36(2) . ?
C20 C19 1.413(17) . ?
C5 H5 0.9300 . ?
C5 C4 1.391(16) . ?
C25 H25 0.9300 . ?
C25 C26 1.386(19) . ?
C27 C30 1.485(17) . ?
C27 C26 1.396(17) . ?
C44 H44 0.9300 . ?
C44 C45 1.38(2) . ?
C44 C43 1.38(2) . ?
C3 C4 1.402(19) . ?
C3 C6 1.498(17) . ?
C17 H17 0.9300 . ?
C17 C16 1.361(18) . ?
C26 H26 0.9300 . ?
C65 H65 0.9300 . ?
C65 C64 1.38(2) . ?
C65 C66 1.40(2) . ?
C4 H4 0.9300 . ?
C35 H35 0.9300 . ?
C35 C34 1.41(2) . ?
C51 H51 0.9300 . ?
C51 C50 1.40(2) . ?
C21 C24 1.510(18) . ?
C21 C22 1.38(2) . ?
C48 H48 0.9300 . ?
C48 C49 1.40(2) . ?
C34 H34 0.9300 . ?
C34 C33 1.356(19) . ?
C19 H19 0.9300 . ?
C7 H7 0.9300 . ?
C23 H23 0.9300 . ?
C23 C22 1.369(19) . ?
C29 H29 0.9300 . ?
C38 H38 0.9300 . ?
C38 C39 1.40(2) . ?
C38 C37 1.38(3) . ?
C16 H16 0.9300 . ?
C11 H11 0.9300 . ?
C32 H32 0.9300 . ?
C32 C33 1.35(2) . ?
C32 C31 1.421(19) . ?
C33 C36 1.517(19) . ?
C45 H45 0.9300 . ?
C45 C46 1.35(2) . ?
C14 H14 0.9300 . ?
C14 C13 1.410(18) . ?
C64 H64 0.9300 . ?
C64 C63 1.45(2) . ?
C50 H50 0.9300 . ?
C50 C49 1.39(2) . ?
C56 H56 0.9300 . ?
C56 C52 1.37(2) . ?
C56 C55 1.36(3) . ?
C46 H46 0.9300 . ?
C46 C42 1.42(2) . ?
C13 H13 0.9300 . ?
C31 H31 0.9300 . ?
C52 H52 0.9300 . ?
C52 C53 1.40(2) . ?
C49 H49 0.9300 . ?
C22 H22 0.9300 . ?
C63 H63 0.9300 . ?
C63 C62 1.38(3) . ?
C42 H42 0.9300 . ?
C42 C43 1.39(2) . ?
C43 H43 0.9300 . ?
C40 H40 0.9300 . ?
C40 C39 1.34(3) . ?
C40 C41 1.38(3) . ?
C39 H39 0.9300 . ?
C66 H66 0.9300 . ?
C66 C62 1.39(3) . ?
C62 H62 0.9300 . ?
C37 H37 0.9300 . ?
C37 C41 1.43(3) . ?
C53 H53 0.9300 . ?
C53 C54 1.34(2) . ?
C54 H54 0.9300 . ?
C54 C55 1.36(2) . ?
C55 H55 0.9300 . ?
C41 H41 0.9300 . ?
C61 H61 0.9300 . ?
C61 C60 1.4200 . ?
C61 C57 1.4200 . ?
C60 H60 0.9300 . ?
C60 C59 1.4200 . ?
C59 H59 0.9300 . ?
C59 C58 1.4200 . ?
C58 H58 0.9300 . ?
C58 C57 1.4200 . ?
C57 H57 0.9300 . ?

loop_
_geom_torsion_atom_site_label_1
_geom_torsion_atom_site_label_2
_geom_torsion_atom_site_label_3
_geom_torsion_atom_site_label_4
_geom_torsion
_geom_torsion_site_symmetry_1
_geom_torsion_site_symmetry_2
_geom_torsion_site_symmetry_3
_geom_torsion_site_symmetry_4
_geom_torsion_publ_flag
Pd1 N2 C7 C8 -168.1(10) . . . . ?
Pd1 N2 C11 C10 172.3(11) . . . . ?
Pd1 N1 C1 C2 -176.4(11) . . . . ?
Pd1 N1 C5 C4 174.4(10) . . . . ?
Pd2 N4 C19 C20 -172.6(11) . . . . ?
Pd2 N4 C23 C22 175.0(12) . . . . ?
Pd2 N3 C17 C16 179.9(12) . . . . ?
Pd2 N3 C13 C14 179.6(13) . . . . ?
Pd3 N6 C35 C34 -175.9(12) . . . . ?
Pd3 N6 C31 C32 -178.8(12) . . . . ?
Pd3 N5 C25 C26 -179.8(11) . . . . ?
Pd3 N5 C29 C28 177.7(10) . . . . ?
Zr3 O9 C30 O10 29.2(19) . . . . ?
Zr3 O9 C30 C27 -150.8(9) . . . . ?
Zr3 O2 C6 O1 -31(2) . . . . ?
Zr3 O2 C6 C3 145.3(9) . . . . ?
Zr3 C47 C51 C50 66.6(11) . . . . ?
Zr3 C47 C48 C49 -65.8(10) . . . . ?
Zr3 C51 C50 C49 66.8(11) . . . . ?
Zr3 C48 C49 C50 -66.4(11) . . . . ?
Zr3 C50 C49 C48 66.2(10) . . . . ?
Zr2 O10 C30 O9 -38.0(19) . . . . ?
Zr2 O10 C30 C27 141.9(9) . . . . ?
Zr2 O6 C18 O5 34.5(19) . . . . ?
Zr2 O6 C18 C15 -139.6(9) . . . . ?
Zr2 C44 C45 C46 66.9(11) . . . . ?
Zr2 C44 C43 C42 -67.6(10) . . . . ?
Zr2 C45 C46 C42 65.5(10) . . . . ?
Zr2 C46 C42 C43 65.7(10) . . . . ?
Zr2 C42 C43 C44 66.5(10) . . . . ?
Zr1 O5 C18 O6 -40.4(19) . . . . ?
Zr1 O5 C18 C15 133.5(10) . . . . ?
Zr1 O1 C6 O2 20(2) . . . . ?
Zr1 O1 C6 C3 -155.9(9) . . . . ?
Zr1 C38 C39 C40 66.6(13) . . . . ?
Zr1 C38 C37 C41 -70.2(12) . . . . ?
Zr1 C40 C39 C38 -65.0(13) . . . . ?
Zr1 C40 C41 C37 63.6(13) . . . . ?
Zr1 C37 C41 C40 -65.7(13) . . . . ?
Zr6 O3 C12 O4 26.0(18) . . . . ?
Zr6 O3 C12 C9 -150.2(8) . . . . ?
Zr6 O11 C36 O12 -35(2) . . . . ?
Zr6 O11 C36 C33 146.9(11) . . . . ?
Zr6 C65 C64 C63 -66.7(11) . . . . ?
Zr6 C65 C66 C62 68.0(11) . . . . ?
Zr6 C64 C63 C62 -69.1(11) . . . . ?
Zr6 C63 C62 C66 -63.9(12) . . . . ?
Zr6 C66 C62 C63 63.9(11) . . . . ?
Zr4 O4 C12 O3 -24.7(18) . . . . ?
Zr4 O4 C12 C9 151.4(9) . . . . ?
Zr4 O7 C24 O8 37(2) . . . . ?
Zr4 O7 C24 C21 -145.3(9) . . . . ?
Zr4 C56 C52 C53 -66.8(12) . . . . ?
Zr4 C56 C55 C54 66.4(16) . . . . ?
Zr4 C52 C53 C54 -69.5(13) . . . . ?
Zr4 C53 C54 C55 -65.5(15) . . . . ?
Zr4 C54 C55 C56 -64.2(15) . . . . ?
Zr5 O8 C24 O7 -38(2) . . . . ?
Zr5 O8 C24 C21 144.7(10) . . . . ?
Zr5 O12 C36 O11 41(2) . . . . ?
Zr5 O12 C36 C33 -140.1(11) . . . . ?
Zr5 C61 C60 C59 67.2(5) . . . . ?
Zr5 C61 C57 C58 -65.9(5) . . . . ?
Zr5 C60 C59 C58 67.0(5) . . . . ?
Zr5 C59 C58 C57 65.6(5) . . . . ?
Zr5 C58 C57 C61 64.9(5) . . . . ?
O4 C12 C9 C8 158.8(13) . . . . ?
O4 C12 C9 C10 -22.7(18) . . . . ?
O5 C18 C15 C16 -154.8(14) . . . . ?
O5 C18 C15 C14 22(2) . . . . ?
O3 C12 C9 C8 -24.6(18) . . . . ?
O3 C12 C9 C10 153.9(13) . . . . ?
O6 C18 C15 C16 19.8(19) . . . . ?
O6 C18 C15 C14 -163.5(14) . . . . ?
N4 C23 C22 C21 -1(2) . . . . ?
N3 C17 C16 C15 1(2) . . . . ?
N6 C35 C34 C33 -6(2) . . . . ?
N1 C5 C4 C3 2(2) . . . . ?
N5 C25 C26 C27 1(2) . . . . ?
C12 C9 C8 C7 179.1(13) . . . . ?
C12 C9 C10 C11 -175.6(13) . . . . ?
C9 C8 C7 N2 -4(2) . . . . ?
C9 C10 C11 N2 -3(2) . . . . ?
C2 C3 C4 C5 -2(2) . . . . ?
C2 C3 C6 O2 -154.5(14) . . . . ?
C2 C3 C6 O1 22(2) . . . . ?
C8 C9 C10 C11 3(2) . . . . ?
C10 C9 C8 C7 1(2) . . . . ?
C28 C27 C30 O10 20.7(19) . . . . ?
C28 C27 C30 O9 -159.4(13) . . . . ?
C28 C27 C26 C25 0(2) . . . . ?
C1 N1 C5 C4 0(2) . . . . ?
C1 C2 C3 C4 0(2) . . . . ?
C1 C2 C3 C6 173.4(14) . . . . ?
C18 C15 C16 C17 177.0(13) . . . . ?
C18 C15 C14 C13 -177.5(15) . . . . ?
C47 C51 C50 Zr3 -66.6(11) . . . . ?
C47 C51 C50 C49 0.2(18) . . . . ?
C47 C48 C49 Zr3 65.7(10) . . . . ?
C47 C48 C49 C50 -0.7(17) . . . . ?
C15 C14 C13 N3 1(3) . . . . ?
C20 C21 C24 O7 -7(2) . . . . ?
C20 C21 C24 O8 170.8(14) . . . . ?
C20 C21 C22 C23 1(2) . . . . ?
C5 N1 C1 C2 -1(2) . . . . ?
C25 N5 C29 C28 -2(2) . . . . ?
C27 C28 C29 N5 3(2) . . . . ?
C30 C27 C26 C25 172.1(13) . . . . ?
C44 C45 C46 Zr2 -64.7(11) . . . . ?
C44 C45 C46 C42 0.8(17) . . . . ?
C3 C2 C1 N1 1(2) . . . . ?
C17 N3 C13 C14 0(3) . . . . ?
C26 C27 C30 O10 -151.0(13) . . . . ?
C26 C27 C30 O9 29.0(19) . . . . ?
C65 C64 C63 Zr6 67.7(11) . . . . ?
C65 C64 C63 C62 -1.4(17) . . . . ?
C65 C66 C62 Zr6 -67.4(11) . . . . ?
C65 C66 C62 C63 -3.6(19) . . . . ?
C4 C3 C6 O2 18.8(19) . . . . ?
C4 C3 C6 O1 -164.9(13) . . . . ?
C35 N6 C31 C32 1(2) . . . . ?
C35 C34 C33 C32 2(3) . . . . ?
C35 C34 C33 C36 177.9(15) . . . . ?
C51 C47 C48 Zr3 66.6(10) . . . . ?
C51 C47 C48 C49 0.8(16) . . . . ?
C51 C50 C49 Zr3 -65.9(11) . . . . ?
C51 C50 C49 C48 0.3(17) . . . . ?
C21 C20 C19 N4 -4(2) . . . . ?
C48 C47 C51 Zr3 -67.2(9) . . . . ?
C48 C47 C51 C50 -0.6(17) . . . . ?
C34 C33 C36 O11 157.5(15) . . . . ?
C34 C33 C36 O12 -21(2) . . . . ?
C19 N4 C23 C22 -1(2) . . . . ?
C19 C20 C21 C24 174.1(13) . . . . ?
C19 C20 C21 C22 1(2) . . . . ?
C24 C21 C22 C23 -172.0(14) . . . . ?
C7 N2 C11 C10 -1(2) . . . . ?
C23 N4 C19 C20 4(2) . . . . ?
C29 N5 C25 C26 0(2) . . . . ?
C29 C28 C27 C30 -173.8(13) . . . . ?
C29 C28 C27 C26 -2(2) . . . . ?
C38 C37 C41 Zr1 69.9(12) . . . . ?
C38 C37 C41 C40 4(2) . . . . ?
C16 C15 C14 C13 -1(2) . . . . ?
C11 N2 C7 C8 4(2) . . . . ?
C32 C33 C36 O11 -27(2) . . . . ?
C32 C33 C36 O12 154.6(16) . . . . ?
C33 C32 C31 N6 -5(3) . . . . ?
C45 C44 C43 Zr2 68.8(10) . . . . ?
C45 C44 C43 C42 1.2(16) . . . . ?
C45 C46 C42 Zr2 -65.7(10) . . . . ?
C45 C46 C42 C43 0.0(16) . . . . ?
C14 C15 C16 C17 0(2) . . . . ?
C6 C3 C4 C5 -175.1(13) . . . . ?
C64 C65 C66 Zr6 -65.5(11) . . . . ?
C64 C65 C66 C62 2.5(18) . . . . ?
C64 C63 C62 Zr6 67.0(10) . . . . ?
C64 C63 C62 C66 3.0(18) . . . . ?
C56 C52 C53 Zr4 66.5(13) . . . . ?
C56 C52 C53 C54 -3(2) . . . . ?
C46 C42 C43 Zr2 -67.3(10) . . . . ?
C46 C42 C43 C44 -0.7(16) . . . . ?
C13 N3 C17 C16 -1(2) . . . . ?
C31 N6 C35 C34 4(2) . . . . ?
C31 C32 C33 C34 3(3) . . . . ?
C31 C32 C33 C36 -172.7(15) . . . . ?
C52 C56 C55 Zr4 -68.6(14) . . . . ?
C52 C56 C55 C54 -2(2) . . . . ?
C52 C53 C54 Zr4 67.2(12) . . . . ?
C52 C53 C54 C55 2(2) . . . . ?
C22 C21 C24 O7 166.2(13) . . . . ?
C22 C21 C24 O8 -16(2) . . . . ?
C43 C44 C45 Zr2 -68.2(10) . . . . ?
C43 C44 C45 C46 -1.3(17) . . . . ?
C39 C38 C37 Zr1 66.8(13) . . . . ?
C39 C38 C37 C41 -3(2) . . . . ?
C39 C40 C41 Zr1 -67.1(14) . . . . ?
C39 C40 C41 C37 -3(2) . . . . ?
C66 C65 C64 Zr6 66.1(11) . . . . ?
C66 C65 C64 C63 -0.6(18) . . . . ?
C37 C38 C39 Zr1 -65.1(14) . . . . ?
C37 C38 C39 C40 1(2) . . . . ?
C53 C54 C55 Zr4 64.6(14) . . . . ?
C53 C54 C55 C56 0(2) . . . . ?
C55 C56 C52 Zr4 69.9(15) . . . . ?
C55 C56 C52 C53 3(2) . . . . ?
C41 C40 C39 Zr1 66.3(13) . . . . ?
C41 C40 C39 C38 1(2) . . . . ?
C61 C60 C59 Zr5 -67.0(5) . . . . ?
C61 C60 C59 C58 0.0 . . . . ?
C60 C61 C57 Zr5 65.9(5) . . . . ?
C60 C61 C57 C58 0.0 . . . . ?
C60 C59 C58 Zr5 -65.6(5) . . . . ?
C60 C59 C58 C57 0.0 . . . . ?
C59 C58 C57 Zr5 -64.9(5) . . . . ?
C59 C58 C57 C61 0.0 . . . . ?
C57 C61 C60 Zr5 -67.2(5) . . . . ?
C57 C61 C60 C59 0.0 . . . . ?

loop_
_exptl_oxdiff_crystal_face_indexfrac_h
_exptl_oxdiff_crystal_face_indexfrac_k
_exptl_oxdiff_crystal_face_indexfrac_l
_exptl_oxdiff_crystal_face_x
_exptl_oxdiff_crystal_face_y
_exptl_oxdiff_crystal_face_z
-2.4292 10.3444 -0.6349 -0.1049 -0.4431 0.8903
8.9913 8.9823 6.0837 0.1966 0.8136 0.5472
3.7088 0.6860 15.5685 0.9200 0.3809 -0.0919
-3.6684 -0.4722 -15.5056 -0.9185 -0.3803 0.1084
-9.1883 -8.3678 -6.1529 -0.2042 -0.8456 -0.4933
0.7650 -11.5717 -0.4567 0.0668 0.2849 -0.9562
-1.5735 -12.4974 -0.3071 0.1107 0.0477 -0.9927

loop_
_smtbx_masks_void_nr
_smtbx_masks_void_average_x
_smtbx_masks_void_average_y
_smtbx_masks_void_average_z
_smtbx_masks_void_volume
_smtbx_masks_void_count_electrons
_smtbx_masks_void_content
1 -0.251 -0.210 -0.009 3208.7 618.7 '18 C3H7NO'
